data_4083329
loop_
_publ_author_name
'Fu, Ross'
'Bercaw, John E.'
'Labinger, Jay A.'

_publ_section_title
;
 Intra- and Intermolecular C--H Activation by
 Bis(phenolate)pyridineiridium(III) Complexes
;
_journal_issue 24
_journal_name_full Organometallics
_journal_page_first 6751
_journal_paper_doi 10.1021/om201069k
_journal_volume 30
_journal_year 2011
_chemical_formula_moiety 'C50 H84 Ir N O2 P2,  1.52(C6 H6),  0.98(F6 P)'
_chemical_formula_sum 'C59.12 H93.12 F6 Ir N O2 P3'
_chemical_formula_weight 1249.08
_chemical_name_systematic
;

 ?

;
_space_group_IT_number 2
_symmetry_cell_setting triclinic
_symmetry_space_group_name_Hall '-P 1'
_symmetry_space_group_name_H-M 'P -1'
_atom_sites_solution_hydrogens geom
_atom_sites_solution_primary direct
_atom_sites_solution_secondary difmap
_audit_creation_method SHELXL-97
_cell_angle_alpha 81.836(4)
_cell_angle_beta 85.844(3)
_cell_angle_gamma 89.459(4)
_cell_formula_units_Z 8
_cell_length_a 21.3366(12)
_cell_length_b 21.4842(13)
_cell_length_c 26.6266(15)
_cell_measurement_reflns_used 9793
_cell_measurement_temperature 100(2)
_cell_measurement_theta_max 23.49
_cell_measurement_theta_min 2.21
_cell_volume 12050.2(12)
_computing_cell_refinement 'Bruker SAINT-Plus v7.66A'
_computing_data_collection 'Bruker APEX2 v2009.7-0'
_computing_data_reduction 'Bruker SAINT-Plus v7.66A'
_computing_molecular_graphics 'Bruker XP v5.1'
_computing_publication_material 'Bruker XCIF 2008'
_computing_structure_refinement 'SHELXL-97 (Sheldrick, 2008)'
_computing_structure_solution 'SHELXS-97 (Sheldrick, 2008)'
_diffrn_ambient_temperature 100(2)
_diffrn_measured_fraction_theta_full 0.911
_diffrn_measured_fraction_theta_max 0.911
_diffrn_measurement_device_type 'Bruker KAPPA APEX II'
_diffrn_measurement_method '\w scans; 13 settings'
_diffrn_radiation_monochromator graphite
_diffrn_radiation_source 'fine-focus sealed tube'
_diffrn_radiation_type MoK\a
_diffrn_radiation_wavelength 0.71073
_diffrn_reflns_av_R_equivalents 0.0000
_diffrn_reflns_av_sigmaI/netI 0.1029
_diffrn_reflns_limit_h_max 27
_diffrn_reflns_limit_h_min -27
_diffrn_reflns_limit_k_max 28
_diffrn_reflns_limit_k_min -27
_diffrn_reflns_limit_l_max 34
_diffrn_reflns_limit_l_min 0
_diffrn_reflns_number 53050
_diffrn_reflns_theta_full 27.99
_diffrn_reflns_theta_max 27.99
_diffrn_reflns_theta_min 1.66
_exptl_absorpt_coefficient_mu 2.354
_exptl_absorpt_correction_T_max 0.8340
_exptl_absorpt_correction_T_min 0.6254
_exptl_absorpt_correction_type multi-scan
_exptl_absorpt_process_details 'TWINABS v2008/2, Bruker-AXS, Madison, WI'
_exptl_crystal_colour Blue
_exptl_crystal_density_diffrn 1.377
_exptl_crystal_density_method 'not measured'
_exptl_crystal_description Plate
_exptl_crystal_F_000 5175
_exptl_crystal_size_max 0.22
_exptl_crystal_size_mid 0.17
_exptl_crystal_size_min 0.08
_refine_diff_density_max 2.889
_refine_diff_density_min -2.188
_refine_diff_density_rms 0.196
_refine_ls_extinction_method none
_refine_ls_goodness_of_fit_ref 1.780
_refine_ls_hydrogen_treatment Riding
_refine_ls_matrix_type 'Full matrix'
_refine_ls_number_parameters 2386
_refine_ls_number_reflns 53050
_refine_ls_number_restraints 1476
_refine_ls_restrained_S_all 1.786
_refine_ls_R_factor_all 0.1172
_refine_ls_R_factor_gt 0.0739
_refine_ls_shift/su_max 0.003
_refine_ls_shift/su_mean 0.000
_refine_ls_structure_factor_coef Fsqd
_refine_ls_weighting_details w=1/s^2^(Fo^2^)
_refine_ls_weighting_scheme sigma
_refine_ls_wR_factor_gt 0.1072
_refine_ls_wR_factor_ref 0.1120
_reflns_number_gt 37498
_reflns_number_total 53050
_reflns_threshold_expression >2sigma(I)
_cod_data_source_file 16-[Ir(PEt3)2Me]PF6-ruf32.cif
_cod_data_source_block ruf32
_cod_depositor_comments
;
The following automatic conversions were performed:

'_symmetry_cell_setting' value 'Triclinic' changed to 'triclinic'
according to
/usr/data/users/saulius/automatic-downloads/retrospective/ACS/lib/dictionaries/cif_core.dic
dictionary named 'cif_core.dic' version 2.4.2 from
2011-04-26.

'_refine_ls_weighting_scheme' value 'Sigma' changed to
'sigma' according to
/usr/data/users/saulius/automatic-downloads/retrospective/ACS/lib/dictionaries/cif_core.dic
dictionary named 'cif_core.dic' version 2.4.2 from 2011-04-26.

Automatic conversion script
Id: cif_fix_values 2281 2013-09-26 08:29:07Z andrius 

The following automatic conversions were performed:

'_atom_sites_solution_primary' value 'Direct methods' was changed to
'direct'.

'_atom_sites_solution_secondary' value 'Difference Fourier map' was
changed to 'difmap'.

'_atom_sites_solution_hydrogens' value 'Geometric positions' was
changed to 'geom'.

Automatic conversion script
Id: cif_fix_values 6452 2018-10-05 10:23:21Z andrius 
;
_cod_original_sg_symbol_H-M P-1
_cod_database_code 4083329

loop_
_symmetry_equiv_pos_as_xyz
'x, y, z'
'-x, -y, -z'

loop_
_atom_site_label
_atom_site_type_symbol
_atom_site_fract_x
_atom_site_fract_y
_atom_site_fract_z
_atom_site_U_iso_or_equiv
_atom_site_adp_type
_atom_site_occupancy
_atom_site_symmetry_multiplicity
_atom_site_calc_flag
_atom_site_refinement_flags
_atom_site_disorder_assembly
_atom_site_disorder_group
Ir1 Ir 0.083716(17) 0.253161(18) 0.197972(13) 0.01632(9) Uani 1 1 d U . .
P1A P 0.16922(11) 0.26345(12) 0.13260(8) 0.0171(5) Uani 1 1 d U . .
P2A P 0.00652(12) 0.24443(12) 0.26880(9) 0.0205(6) Uani 1 1 d U . .
O1A O 0.0807(3) 0.3470(3) 0.1784(2) 0.0208(15) Uani 1 1 d U . .
O2A O 0.0799(3) 0.1595(3) 0.2114(2) 0.0176(14) Uani 1 1 d U . .
N1A N 0.0160(3) 0.2490(3) 0.1437(2) 0.0073(16) Uani 1 1 d U . .
C1A C 0.0239(4) 0.3758(4) 0.1796(3) 0.015(2) Uani 1 1 d U . .
C2A C 0.0207(4) 0.4385(4) 0.1934(3) 0.016(2) Uani 1 1 d U . .
C3A C -0.0385(4) 0.4648(4) 0.1991(3) 0.016(2) Uani 1 1 d U . .
H3A H -0.0416 0.5057 0.2089 0.020 Uiso 1 1 calc R . .
C4A C -0.0935(4) 0.4345(4) 0.1914(3) 0.020(2) Uani 1 1 d U . .
C5A C -0.0879(4) 0.3769(4) 0.1744(3) 0.016(2) Uani 1 1 d U . .
H5A H -0.1249 0.3556 0.1687 0.019 Uiso 1 1 calc R . .
C6A C -0.0294(4) 0.3483(4) 0.1652(3) 0.017(2) Uani 1 1 d U . .
C7A C -0.0292(4) 0.2932(4) 0.1388(3) 0.0131(19) Uani 1 1 d U . .
C8A C -0.0743(4) 0.2869(4) 0.1048(3) 0.0129(19) Uani 1 1 d U . .
H8A H -0.1036 0.3201 0.0983 0.015 Uiso 1 1 calc R . .
C9A C -0.0792(4) 0.2355(4) 0.0800(3) 0.014(2) Uani 1 1 d U . .
C10A C -0.0313(4) 0.1900(4) 0.0871(3) 0.017(2) Uani 1 1 d U . .
H10A H -0.0320 0.1531 0.0712 0.020 Uiso 1 1 calc R . .
C11A C 0.0176(4) 0.1996(4) 0.1181(3) 0.0113(19) Uani 1 1 d U . .
C12A C 0.0654(4) 0.1489(4) 0.1245(3) 0.0130(19) Uani 1 1 d U . .
C13A C 0.0826(4) 0.1181(4) 0.0830(3) 0.015(2) Uani 1 1 d U . .
H13A H 0.0692 0.1347 0.0505 0.018 Uiso 1 1 calc R . .
C14A C 0.1183(4) 0.0647(4) 0.0879(3) 0.016(2) Uani 1 1 d U . .
C15A C 0.1323(4) 0.0381(4) 0.1363(3) 0.019(2) Uani 1 1 d U . .
H15A H 0.1525 -0.0017 0.1401 0.023 Uiso 1 1 calc R . .
C16A C 0.1188(4) 0.0659(4) 0.1793(3) 0.019(2) Uani 1 1 d U . .
C17A C 0.0890(4) 0.1267(4) 0.1724(3) 0.018(2) Uani 1 1 d U . .
C18A C 0.0804(4) 0.4750(4) 0.2008(4) 0.027(2) Uani 1 1 d U . .
C19A C 0.1180(5) 0.4861(5) 0.1478(4) 0.038(3) Uani 1 1 d U . .
H19A H 0.0913 0.5078 0.1225 0.057 Uiso 1 1 calc R . .
H19B H 0.1313 0.4455 0.1378 0.057 Uiso 1 1 calc R . .
H19C H 0.1551 0.5119 0.1499 0.057 Uiso 1 1 calc R . .
C20A C 0.1206(4) 0.4403(4) 0.2411(3) 0.028(2) Uani 1 1 d U . .
H20A H 0.1578 0.4656 0.2440 0.042 Uiso 1 1 calc R . .
H20B H 0.1338 0.3997 0.2311 0.042 Uiso 1 1 calc R . .
H20C H 0.0959 0.4333 0.2739 0.042 Uiso 1 1 calc R . .
C21A C 0.0659(5) 0.5403(4) 0.2156(4) 0.034(3) Uani 1 1 d U . .
H21A H 0.0402 0.5639 0.1904 0.051 Uiso 1 1 calc R . .
H21B H 0.1053 0.5630 0.2168 0.051 Uiso 1 1 calc R . .
H21C H 0.0428 0.5358 0.2491 0.051 Uiso 1 1 calc R . .
C22A C -0.1571(4) 0.4664(4) 0.2032(3) 0.021(2) Uani 1 1 d DU . .
C23A C -0.1623(4) 0.4854(4) 0.2540(3) 0.032(3) Uani 1 1 d DU . .
H23A H -0.1582 0.4483 0.2796 0.048 Uiso 1 1 calc R . .
H23B H -0.2033 0.5051 0.2598 0.048 Uiso 1 1 calc R . .
H23C H -0.1289 0.5155 0.2566 0.048 Uiso 1 1 calc R . .
C24A C -0.1656(5) 0.5223(4) 0.1621(4) 0.041(3) Uani 1 1 d DU . .
H24A H -0.2067 0.5417 0.1683 0.062 Uiso 1 1 calc R . .
H24B H -0.1632 0.5079 0.1287 0.062 Uiso 1 1 calc R . .
H24C H -0.1323 0.5532 0.1629 0.062 Uiso 1 1 calc R . .
C25A C -0.2127(5) 0.4211(5) 0.2019(4) 0.052(3) Uani 1 1 d DU . .
H25A H -0.2087 0.3842 0.2277 0.077 Uiso 1 1 calc R . .
H25B H -0.2122 0.4077 0.1682 0.077 Uiso 1 1 calc R . .
H25C H -0.2523 0.4427 0.2090 0.077 Uiso 1 1 calc R . .
C26A C -0.1358(4) 0.2265(4) 0.0494(3) 0.0105(19) Uani 1 1 d U . .
C27A C -0.1419(4) 0.2843(4) 0.0097(3) 0.028(2) Uani 1 1 d U . .
H27A H -0.1448 0.3221 0.0264 0.042 Uiso 1 1 calc R . .
H27B H -0.1799 0.2805 -0.0083 0.042 Uiso 1 1 calc R . .
H27C H -0.1050 0.2874 -0.0147 0.042 Uiso 1 1 calc R . .
C28A C -0.1946(4) 0.2220(4) 0.0887(3) 0.029(2) Uani 1 1 d U . .
H28A H -0.1898 0.1861 0.1153 0.044 Uiso 1 1 calc R . .
H28B H -0.2326 0.2165 0.0712 0.044 Uiso 1 1 calc R . .
H28C H -0.1982 0.2608 0.1042 0.044 Uiso 1 1 calc R . .
C29A C -0.1306(4) 0.1665(4) 0.0245(3) 0.024(2) Uani 1 1 d U . .
H29A H -0.0937 0.1694 0.0001 0.036 Uiso 1 1 calc R . .
H29B H -0.1685 0.1617 0.0067 0.036 Uiso 1 1 calc R . .
H29C H -0.1263 0.1301 0.0507 0.036 Uiso 1 1 calc R . .
C30A C 0.1393(4) 0.0338(4) 0.0397(3) 0.020(2) Uani 1 1 d U . .
C31A C 0.0823(4) 0.0232(4) 0.0104(3) 0.027(2) Uani 1 1 d U . .
H31A H 0.0595 0.0629 0.0030 0.041 Uiso 1 1 calc R . .
H31B H 0.0544 -0.0081 0.0311 0.041 Uiso 1 1 calc R . .
H31C H 0.0963 0.0079 -0.0215 0.041 Uiso 1 1 calc R . .
C32A C 0.1711(5) -0.0285(4) 0.0524(4) 0.042(3) Uani 1 1 d U . .
H32A H 0.1850 -0.0448 0.0209 0.063 Uiso 1 1 calc R . .
H32B H 0.1414 -0.0582 0.0728 0.063 Uiso 1 1 calc R . .
H32C H 0.2074 -0.0232 0.0719 0.063 Uiso 1 1 calc R . .
C33A C 0.1839(4) 0.0797(4) 0.0057(3) 0.029(2) Uani 1 1 d U . .
H33A H 0.2192 0.0895 0.0249 0.043 Uiso 1 1 calc R . .
H33B H 0.1613 0.1185 -0.0056 0.043 Uiso 1 1 calc R . .
H33C H 0.1999 0.0606 -0.0240 0.043 Uiso 1 1 calc R . .
C34A C 0.1274(4) 0.0316(4) 0.2336(3) 0.026(2) Uani 1 1 d U . .
C35A C 0.0649(4) 0.0193(4) 0.2629(3) 0.032(3) Uani 1 1 d U . .
H35A H 0.0459 0.0593 0.2695 0.047 Uiso 1 1 calc R . .
H35B H 0.0708 -0.0073 0.2953 0.047 Uiso 1 1 calc R . .
H35C H 0.0372 -0.0021 0.2431 0.047 Uiso 1 1 calc R . .
C36A C 0.1618(4) -0.0339(4) 0.2298(3) 0.033(3) Uani 1 1 d U . .
H36A H 0.1702 -0.0543 0.2639 0.050 Uiso 1 1 calc R . .
H36B H 0.2015 -0.0267 0.2090 0.050 Uiso 1 1 calc R . .
H36C H 0.1348 -0.0612 0.2141 0.050 Uiso 1 1 calc R . .
C37A C 0.1707(4) 0.0693(4) 0.2621(3) 0.028(2) Uani 1 1 d U . .
H37A H 0.1500 0.1087 0.2683 0.042 Uiso 1 1 calc R . .
H37B H 0.2103 0.0788 0.2415 0.042 Uiso 1 1 calc R . .
H37C H 0.1793 0.0445 0.2947 0.042 Uiso 1 1 calc R . .
C38A C 0.2230(4) 0.1973(4) 0.1282(3) 0.019(2) Uani 1 1 d U . .
H38A H 0.1980 0.1597 0.1247 0.022 Uiso 1 1 calc R . .
H38B H 0.2510 0.2069 0.0968 0.022 Uiso 1 1 calc R . .
C39A C 0.2635(4) 0.1810(4) 0.1731(3) 0.031(2) Uani 1 1 d U . .
H39A H 0.2927 0.2156 0.1742 0.046 Uiso 1 1 calc R . .
H39B H 0.2874 0.1426 0.1691 0.046 Uiso 1 1 calc R . .
H39C H 0.2366 0.1742 0.2048 0.046 Uiso 1 1 calc R . .
C40A C 0.1455(4) 0.2834(4) 0.0678(3) 0.018(2) Uani 1 1 d U . .
H40A H 0.1831 0.2812 0.0441 0.021 Uiso 1 1 calc R . .
H40B H 0.1157 0.2508 0.0614 0.021 Uiso 1 1 calc R . .
C41A C 0.1156(4) 0.3459(4) 0.0546(3) 0.020(2) Uani 1 1 d U . .
H41A H 0.0824 0.3520 0.0809 0.031 Uiso 1 1 calc R . .
H41B H 0.0975 0.3479 0.0217 0.031 Uiso 1 1 calc R . .
H41C H 0.1474 0.3790 0.0527 0.031 Uiso 1 1 calc R . .
C42A C 0.2215(4) 0.3287(4) 0.1401(3) 0.018(2) Uani 1 1 d U . .
H42A H 0.1958 0.3672 0.1413 0.022 Uiso 1 1 calc R . .
H42B H 0.2405 0.3189 0.1731 0.022 Uiso 1 1 calc R . .
C43A C 0.2744(4) 0.3427(4) 0.0980(3) 0.020(2) Uani 1 1 d U . .
H43A H 0.3000 0.3049 0.0962 0.030 Uiso 1 1 calc R . .
H43B H 0.3007 0.3768 0.1055 0.030 Uiso 1 1 calc R . .
H43C H 0.2562 0.3553 0.0653 0.030 Uiso 1 1 calc R . .
C44A C 0.0322(5) 0.1852(5) 0.3191(4) 0.031(3) Uani 1 1 d U . .
H44A H 0.0518 0.1504 0.3029 0.037 Uiso 1 1 calc R . .
H44B H 0.0654 0.2042 0.3361 0.037 Uiso 1 1 calc R . .
C45A C -0.0172(4) 0.1567(4) 0.3602(3) 0.034(3) Uani 1 1 d U . .
H45A H -0.0392 0.1905 0.3754 0.051 Uiso 1 1 calc R . .
H45B H 0.0035 0.1292 0.3866 0.051 Uiso 1 1 calc R . .
H45C H -0.0474 0.1323 0.3450 0.051 Uiso 1 1 calc R . .
C46A C -0.0740(4) 0.2220(4) 0.2584(3) 0.021(2) Uani 1 1 d U . .
H46A H -0.0994 0.2180 0.2913 0.025 Uiso 1 1 calc R . .
H46B H -0.0924 0.2565 0.2353 0.025 Uiso 1 1 calc R . .
C47A C -0.0798(4) 0.1619(4) 0.2362(3) 0.020(2) Uani 1 1 d U . .
H47A H -0.0599 0.1671 0.2016 0.029 Uiso 1 1 calc R . .
H47B H -0.1244 0.1517 0.2354 0.029 Uiso 1 1 calc R . .
H47C H -0.0591 0.1278 0.2573 0.029 Uiso 1 1 calc R . .
C48A C -0.0048(4) 0.3150(4) 0.2985(3) 0.025(2) Uani 1 1 d U . .
H48A H 0.0361 0.3256 0.3104 0.029 Uiso 1 1 calc R . .
H48B H -0.0151 0.3495 0.2715 0.029 Uiso 1 1 calc R . .
C49A C -0.0530(5) 0.3158(5) 0.3418(4) 0.056(3) Uani 1 1 d U . .
H49A H -0.0947 0.3091 0.3304 0.084 Uiso 1 1 calc R . .
H49B H -0.0519 0.3566 0.3541 0.084 Uiso 1 1 calc R . .
H49C H -0.0439 0.2824 0.3693 0.084 Uiso 1 1 calc R . .
C50A C 0.1480(4) 0.2603(4) 0.2530(3) 0.024(2) Uani 1 1 d U . .
H50A H 0.1536 0.2189 0.2729 0.036 Uiso 1 1 calc R . .
H50B H 0.1318 0.2898 0.2757 0.036 Uiso 1 1 calc R . .
H50C H 0.1884 0.2755 0.2362 0.036 Uiso 1 1 calc R . .
Ir2 Ir 0.410927(17) 0.264681(17) 0.854185(13) 0.01427(9) Uani 1 1 d U . .
P1B P 0.32637(11) 0.27391(11) 0.91767(8) 0.0148(5) Uani 1 1 d U . .
P2B P 0.48667(11) 0.25696(11) 0.78403(9) 0.0164(5) Uani 1 1 d U . .
O1B O 0.4162(3) 0.3574(2) 0.8545(2) 0.0149(14) Uani 1 1 d U . .
O2B O 0.4134(3) 0.1712(2) 0.8595(2) 0.0152(14) Uani 1 1 d U . .
N1B N 0.4794(3) 0.2551(3) 0.9085(2) 0.0134(17) Uani 1 1 d U . .
C1B C 0.4718(4) 0.3871(4) 0.8466(3) 0.016(2) Uani 1 1 d U . .
C2B C 0.4758(4) 0.4489(4) 0.8195(3) 0.012(2) Uani 1 1 d U . .
C3B C 0.5358(4) 0.4738(4) 0.8084(3) 0.016(2) Uani 1 1 d U . .
H3B H 0.5395 0.5153 0.7904 0.019 Uiso 1 1 calc R . .
C4B C 0.5910(4) 0.4426(4) 0.8218(3) 0.015(2) Uani 1 1 d U . .
C5B C 0.5864(4) 0.3862(4) 0.8505(3) 0.017(2) Uani 1 1 d U . .
H5B H 0.6236 0.3654 0.8613 0.021 Uiso 1 1 calc R . .
C6B C 0.5264(4) 0.3557(4) 0.8656(3) 0.0125(19) Uani 1 1 d U . .
C7B C 0.5249(4) 0.3004(4) 0.9059(3) 0.016(2) Uani 1 1 d U . .
C8B C 0.5703(4) 0.2941(4) 0.9408(3) 0.015(2) Uani 1 1 d U . .
H8B H 0.5985 0.3279 0.9413 0.018 Uiso 1 1 calc R . .
C9B C 0.5758(4) 0.2392(4) 0.9753(3) 0.0132(19) Uani 1 1 d U . .
C10B C 0.5300(4) 0.1964(4) 0.9768(3) 0.0125(19) Uani 1 1 d U . .
H10B H 0.5311 0.1597 1.0012 0.015 Uiso 1 1 calc R . .
C11B C 0.4806(4) 0.2030(4) 0.9444(3) 0.017(2) Uani 1 1 d U . .
C12B C 0.4327(4) 0.1538(4) 0.9478(3) 0.0131(19) Uani 1 1 d U . .
C13B C 0.4215(4) 0.1161(4) 0.9960(3) 0.016(2) Uani 1 1 d U . .
H13B H 0.4364 0.1303 1.0252 0.020 Uiso 1 1 calc R . .
C14B C 0.3901(4) 0.0604(4) 1.0018(3) 0.0130(19) Uani 1 1 d U . .
C15B C 0.3695(4) 0.0403(4) 0.9587(3) 0.0147(19) Uani 1 1 d U . .
H15B H 0.3487 0.0008 0.9623 0.018 Uiso 1 1 calc R . .
C16B C 0.3775(4) 0.0748(4) 0.9100(3) 0.018(2) Uani 1 1 d U . .
C17B C 0.4075(4) 0.1353(4) 0.9056(3) 0.014(2) Uani 1 1 d U . .
C18B C 0.4184(4) 0.4866(4) 0.8062(3) 0.019(2) Uani 1 1 d U . .
C19B C 0.3792(4) 0.4970(4) 0.8553(3) 0.023(2) Uani 1 1 d U . .
H19D H 0.3737 0.4569 0.8777 0.034 Uiso 1 1 calc R . .
H19E H 0.3379 0.5140 0.8466 0.034 Uiso 1 1 calc R . .
H19F H 0.4009 0.5269 0.8726 0.034 Uiso 1 1 calc R . .
C20B C 0.3759(4) 0.4520(4) 0.7723(3) 0.027(2) Uani 1 1 d U . .
H20D H 0.4003 0.4451 0.7409 0.041 Uiso 1 1 calc R . .
H20E H 0.3392 0.4781 0.7637 0.041 Uiso 1 1 calc R . .
H20F H 0.3619 0.4114 0.7912 0.041 Uiso 1 1 calc R . .
C21B C 0.4332(4) 0.5515(4) 0.7749(3) 0.028(2) Uani 1 1 d U . .
H21D H 0.4544 0.5778 0.7957 0.042 Uiso 1 1 calc R . .
H21E H 0.3940 0.5718 0.7644 0.042 Uiso 1 1 calc R . .
H21F H 0.4607 0.5462 0.7446 0.042 Uiso 1 1 calc R . .
C22B C 0.6553(5) 0.4737(4) 0.8079(4) 0.029(2) Uani 1 1 d U . .
C23B C 0.6597(5) 0.4975(5) 0.7489(4) 0.038(3) Uani 1 1 d U . .
H23D H 0.6249 0.5264 0.7408 0.058 Uiso 1 1 calc R . .
H23E H 0.6573 0.4615 0.7303 0.058 Uiso 1 1 calc R . .
H23F H 0.6997 0.5195 0.7391 0.058 Uiso 1 1 calc R . .
C24B C 0.6597(5) 0.5336(4) 0.8337(4) 0.039(3) Uani 1 1 d U . .
H24D H 0.6991 0.5556 0.8217 0.059 Uiso 1 1 calc R . .
H24E H 0.6584 0.5218 0.8707 0.059 Uiso 1 1 calc R . .
H24F H 0.6242 0.5614 0.8250 0.059 Uiso 1 1 calc R . .
C25B C 0.7110(5) 0.4295(5) 0.8208(4) 0.043(3) Uani 1 1 d U . .
H25D H 0.7084 0.3925 0.8034 0.065 Uiso 1 1 calc R . .
H25E H 0.7094 0.4162 0.8577 0.065 Uiso 1 1 calc R . .
H25F H 0.7505 0.4518 0.8097 0.065 Uiso 1 1 calc R . .
C26B C 0.6317(4) 0.2323(4) 1.0080(3) 0.019(2) Uani 1 1 d U . .
C27B C 0.6392(4) 0.2892(4) 1.0348(3) 0.028(2) Uani 1 1 d U . .
H27D H 0.6435 0.3271 1.0095 0.041 Uiso 1 1 calc R . .
H27E H 0.6767 0.2841 1.0540 0.041 Uiso 1 1 calc R . .
H27F H 0.6021 0.2932 1.0581 0.041 Uiso 1 1 calc R . .
C28B C 0.6898(4) 0.2232(4) 0.9717(3) 0.026(2) Uani 1 1 d U . .
H28D H 0.6991 0.2626 0.9491 0.039 Uiso 1 1 calc R . .
H28E H 0.6812 0.1900 0.9514 0.039 Uiso 1 1 calc R . .
H28F H 0.7260 0.2112 0.9917 0.039 Uiso 1 1 calc R . .
C29B C 0.6246(4) 0.1741(4) 1.0493(3) 0.020(2) Uani 1 1 d U . .
H29D H 0.6586 0.1738 1.0722 0.031 Uiso 1 1 calc R . .
H29E H 0.6268 0.1359 1.0331 0.031 Uiso 1 1 calc R . .
H29F H 0.5840 0.1758 1.0688 0.031 Uiso 1 1 calc R . .
C30B C 0.3849(4) 0.0196(4) 1.0545(3) 0.017(2) Uani 1 1 d U . .
C31B C 0.4498(4) 0.0064(4) 1.0739(3) 0.023(2) Uani 1 1 d U . .
H31D H 0.4460 -0.0228 1.1057 0.035 Uiso 1 1 calc R . .
H31E H 0.4687 0.0458 1.0799 0.035 Uiso 1 1 calc R . .
H31F H 0.4764 -0.0123 1.0484 0.035 Uiso 1 1 calc R . .
C32B C 0.3531(4) -0.0441(4) 1.0529(3) 0.028(2) Uani 1 1 d U . .
H32D H 0.3818 -0.0706 1.0348 0.042 Uiso 1 1 calc R . .
H32E H 0.3144 -0.0371 1.0352 0.042 Uiso 1 1 calc R . .
H32F H 0.3430 -0.0649 1.0877 0.042 Uiso 1 1 calc R . .
C33B C 0.3450(4) 0.0559(4) 1.0911(3) 0.026(2) Uani 1 1 d U . .
H33D H 0.3395 0.0302 1.1246 0.038 Uiso 1 1 calc R . .
H33E H 0.3038 0.0653 1.0778 0.038 Uiso 1 1 calc R . .
H33F H 0.3663 0.0952 1.0942 0.038 Uiso 1 1 calc R . .
C34B C 0.3577(4) 0.0467(4) 0.8625(3) 0.020(2) Uani 1 1 d U . .
C35B C 0.4180(4) 0.0324(4) 0.8324(3) 0.027(2) Uani 1 1 d U . .
H35D H 0.4464 0.0685 0.8290 0.041 Uiso 1 1 calc R . .
H35E H 0.4082 0.0241 0.7985 0.041 Uiso 1 1 calc R . .
H35F H 0.4381 -0.0047 0.8502 0.041 Uiso 1 1 calc R . .
C36B C 0.3203(4) -0.0147(4) 0.8759(3) 0.028(2) Uani 1 1 d U . .
H36D H 0.3102 -0.0302 0.8446 0.041 Uiso 1 1 calc R . .
H36E H 0.2813 -0.0070 0.8959 0.041 Uiso 1 1 calc R . .
H36F H 0.3455 -0.0461 0.8958 0.041 Uiso 1 1 calc R . .
C37B C 0.3149(4) 0.0909(4) 0.8305(3) 0.031(2) Uani 1 1 d U . .
H37D H 0.3385 0.1287 0.8153 0.046 Uiso 1 1 calc R . .
H37E H 0.2790 0.1029 0.8522 0.046 Uiso 1 1 calc R . .
H37F H 0.2998 0.0696 0.8035 0.046 Uiso 1 1 calc R . .
C38B C 0.2702(4) 0.2096(4) 0.9318(3) 0.022(2) Uani 1 1 d U . .
H38C H 0.2934 0.1694 0.9370 0.027 Uiso 1 1 calc R . .
H38D H 0.2452 0.2140 0.9639 0.027 Uiso 1 1 calc R . .
C39B C 0.2247(4) 0.2073(4) 0.8888(3) 0.031(2) Uani 1 1 d U . .
H39D H 0.2006 0.2465 0.8841 0.046 Uiso 1 1 calc R . .
H39E H 0.1958 0.1717 0.8983 0.046 Uiso 1 1 calc R . .
H39F H 0.2491 0.2023 0.8570 0.046 Uiso 1 1 calc R . .
C40B C 0.2780(4) 0.3438(4) 0.9004(3) 0.021(2) Uani 1 1 d U . .
H40C H 0.3059 0.3810 0.8933 0.025 Uiso 1 1 calc R . .
H40D H 0.2584 0.3393 0.8685 0.025 Uiso 1 1 calc R . .
C41B C 0.2257(4) 0.3565(4) 0.9407(3) 0.029(2) Uani 1 1 d U . .
H41D H 0.1937 0.3234 0.9440 0.044 Uiso 1 1 calc R . .
H41E H 0.2064 0.3974 0.9303 0.044 Uiso 1 1 calc R . .
H41F H 0.2437 0.3566 0.9735 0.044 Uiso 1 1 calc R . .
C42B C 0.3491(4) 0.2842(4) 0.9798(3) 0.019(2) Uani 1 1 d U . .
H42C H 0.3106 0.2828 1.0031 0.023 Uiso 1 1 calc R . .
H42D H 0.3756 0.2480 0.9922 0.023 Uiso 1 1 calc R . .
C43B C 0.3847(4) 0.3446(4) 0.9834(3) 0.026(2) Uani 1 1 d U . .
H43D H 0.4240 0.3460 0.9617 0.038 Uiso 1 1 calc R . .
H43E H 0.3942 0.3455 1.0187 0.038 Uiso 1 1 calc R . .
H43F H 0.3588 0.3811 0.9720 0.038 Uiso 1 1 calc R . .
C44B C 0.4624(4) 0.1984(4) 0.7454(3) 0.027(2) Uani 1 1 d U . .
H44C H 0.4654 0.1563 0.7659 0.033 Uiso 1 1 calc R . .
H44D H 0.4175 0.2057 0.7394 0.033 Uiso 1 1 calc R . .
C45B C 0.4973(5) 0.1961(5) 0.6952(4) 0.041(3) Uani 1 1 d U . .
H45D H 0.4921 0.2361 0.6732 0.061 Uiso 1 1 calc R . .
H45E H 0.4808 0.1618 0.6793 0.061 Uiso 1 1 calc R . .
H45F H 0.5420 0.1889 0.7001 0.061 Uiso 1 1 calc R . .
C46B C 0.5661(4) 0.2317(4) 0.7994(3) 0.022(2) Uani 1 1 d U . .
H46C H 0.5925 0.2312 0.7673 0.026 Uiso 1 1 calc R . .
H46D H 0.5844 0.2629 0.8182 0.026 Uiso 1 1 calc R . .
C47B C 0.5686(5) 0.1659(4) 0.8317(4) 0.033(3) Uani 1 1 d U . .
H47D H 0.5469 0.1673 0.8653 0.049 Uiso 1 1 calc R . .
H47E H 0.6126 0.1537 0.8358 0.049 Uiso 1 1 calc R . .
H47F H 0.5481 0.1351 0.8146 0.049 Uiso 1 1 calc R . .
C48B C 0.4968(4) 0.3290(4) 0.7376(3) 0.027(2) Uani 1 1 d U . .
H48C H 0.4663 0.3279 0.7115 0.032 Uiso 1 1 calc R . .
H48D H 0.4860 0.3656 0.7554 0.032 Uiso 1 1 calc R . .
C49B C 0.5626(4) 0.3397(4) 0.7107(4) 0.034(3) Uani 1 1 d U . .
H49D H 0.5927 0.3461 0.7356 0.051 Uiso 1 1 calc R . .
H49E H 0.5621 0.3770 0.6848 0.051 Uiso 1 1 calc R . .
H49F H 0.5750 0.3029 0.6944 0.051 Uiso 1 1 calc R . .
C50B C 0.3453(4) 0.2778(4) 0.7975(3) 0.022(2) Uani 1 1 d U . .
H50D H 0.3112 0.3051 0.8080 0.034 Uiso 1 1 calc R . .
H50E H 0.3280 0.2370 0.7931 0.034 Uiso 1 1 calc R . .
H50F H 0.3664 0.2974 0.7653 0.034 Uiso 1 1 calc R . .
Ir3 Ir 0.451605(18) 0.255387(18) 0.402271(14) 0.02041(10) Uani 1 1 d U . .
P1C P 0.51748(12) 0.24136(13) 0.47281(9) 0.0252(7) Uani 1 1 d U . .
P2C P 0.37383(12) 0.26697(12) 0.34137(9) 0.0192(6) Uani 1 1 d U . .
O1C O 0.4649(3) 0.3465(3) 0.3786(2) 0.0213(15) Uani 1 1 d U . .
O2C O 0.4461(3) 0.1634(3) 0.4194(2) 0.0229(16) Uani 1 1 d U . .
N1C N 0.5258(3) 0.2394(3) 0.3475(2) 0.0138(17) Uani 1 1 d U . .
C1C C 0.5222(5) 0.3701(4) 0.3795(3) 0.022(2) Uani 1 1 d U . .
C2C C 0.5306(5) 0.4306(4) 0.3939(4) 0.030(2) Uani 1 1 d U . .
C3C C 0.5902(5) 0.4504(5) 0.4008(4) 0.037(3) Uani 1 1 d U . .
H3C H 0.5954 0.4902 0.4116 0.044 Uiso 1 1 calc R . .
C4C C 0.6442(6) 0.4130(5) 0.3921(4) 0.051(3) Uani 1 1 d U . .
C5C C 0.6361(5) 0.3562(4) 0.3732(4) 0.034(3) Uani 1 1 d U . .
H5C H 0.6719 0.3316 0.3656 0.040 Uiso 1 1 calc R . .
C6C C 0.5780(4) 0.3356(4) 0.3656(3) 0.023(2) Uani 1 1 d U . .
C7C C 0.5743(4) 0.2817(4) 0.3375(3) 0.015(2) Uani 1 1 d U . .
C8C C 0.6190(4) 0.2733(4) 0.2992(3) 0.032(2) Uani 1 1 d U . .
H8C H 0.6519 0.3035 0.2915 0.038 Uiso 1 1 calc R . .
C9C C 0.6193(4) 0.2248(4) 0.2718(3) 0.025(2) Uani 1 1 d U . .
C10C C 0.5713(4) 0.1817(4) 0.2854(3) 0.026(2) Uani 1 1 d U . .
H10C H 0.5710 0.1454 0.2687 0.031 Uiso 1 1 calc R . .
C11C C 0.5231(4) 0.1889(4) 0.3228(3) 0.018(2) Uani 1 1 d U . .
C12C C 0.4723(4) 0.1430(4) 0.3330(3) 0.015(2) Uani 1 1 d U . .
C13C C 0.4594(4) 0.1057(4) 0.2955(3) 0.020(2) Uani 1 1 d U . .
H13C H 0.4789 0.1166 0.2623 0.024 Uiso 1 1 calc R . .
C14C C 0.4209(4) 0.0554(4) 0.3042(3) 0.018(2) Uani 1 1 d U . .
C15C C 0.3943(4) 0.0376(4) 0.3538(4) 0.032(3) Uani 1 1 d U . .
H15C H 0.3684 0.0012 0.3601 0.038 Uiso 1 1 calc R . .
C16C C 0.4035(4) 0.0702(4) 0.3946(3) 0.021(2) Uani 1 1 d U . .
C17C C 0.4416(4) 0.1268(4) 0.3826(3) 0.024(2) Uani 1 1 d U . .
C18C C 0.4746(5) 0.4750(5) 0.3997(4) 0.036(3) Uani 1 1 d U . .
C19C C 0.4254(5) 0.4452(4) 0.4428(4) 0.038(3) Uani 1 1 d U . .
H19G H 0.3912 0.4751 0.4472 0.057 Uiso 1 1 calc R . .
H19H H 0.4459 0.4353 0.4747 0.057 Uiso 1 1 calc R . .
H19I H 0.4084 0.4066 0.4334 0.057 Uiso 1 1 calc R . .
C20C C 0.4423(5) 0.4846(5) 0.3492(4) 0.037(3) Uani 1 1 d U . .
H20G H 0.4044 0.5101 0.3529 0.055 Uiso 1 1 calc R . .
H20H H 0.4308 0.4436 0.3404 0.055 Uiso 1 1 calc R . .
H20I H 0.4712 0.5062 0.3221 0.055 Uiso 1 1 calc R . .
C21C C 0.4944(5) 0.5401(5) 0.4110(4) 0.051(3) Uani 1 1 d U . .
H21G H 0.5250 0.5589 0.3840 0.076 Uiso 1 1 calc R . .
H21H H 0.5135 0.5354 0.4437 0.076 Uiso 1 1 calc R . .
H21I H 0.4574 0.5673 0.4125 0.076 Uiso 1 1 calc R . .
C22C C 0.7101(6) 0.4365(6) 0.4053(5) 0.079(4) Uani 1 1 d DU . .
C23C C 0.7155(12) 0.4201(11) 0.4591(6) 0.273(14) Uani 1 1 d DU . .
H23G H 0.7179 0.3743 0.4675 0.409 Uiso 1 1 calc R . .
H23H H 0.6788 0.4357 0.4777 0.409 Uiso 1 1 calc R . .
H23I H 0.7537 0.4391 0.4686 0.409 Uiso 1 1 calc R . .
C24C C 0.7177(13) 0.5055(8) 0.3848(10) 0.350(19) Uani 1 1 d DU . .
H24G H 0.6842 0.5295 0.4005 0.526 Uiso 1 1 calc R . .
H24H H 0.7151 0.5116 0.3478 0.526 Uiso 1 1 calc R . .
H24I H 0.7586 0.5201 0.3928 0.526 Uiso 1 1 calc R . .
C25C C 0.7661(5) 0.4022(5) 0.3803(4) 0.064(4) Uani 1 1 d DU . .
H25G H 0.7643 0.4092 0.3432 0.095 Uiso 1 1 calc R . .
H25H H 0.7634 0.3570 0.3925 0.095 Uiso 1 1 calc R . .
H25I H 0.8057 0.4187 0.3893 0.095 Uiso 1 1 calc R . .
C26C C 0.6672(5) 0.2211(5) 0.2272(4) 0.047(3) Uani 1 1 d U . .
C27C C 0.6615(5) 0.2829(5) 0.1874(4) 0.048(3) Uani 1 1 d U . .
H27G H 0.6915 0.2810 0.1580 0.071 Uiso 1 1 calc R . .
H27H H 0.6706 0.3198 0.2035 0.071 Uiso 1 1 calc R . .
H27I H 0.6187 0.2862 0.1761 0.071 Uiso 1 1 calc R . .
C28C C 0.7336(5) 0.2229(6) 0.2462(4) 0.061(4) Uani 1 1 d U . .
H28G H 0.7401 0.1854 0.2708 0.091 Uiso 1 1 calc R . .
H28H H 0.7380 0.2606 0.2624 0.091 Uiso 1 1 calc R . .
H28I H 0.7650 0.2238 0.2173 0.091 Uiso 1 1 calc R . .
C29C C 0.6572(5) 0.1668(5) 0.1994(4) 0.054(3) Uani 1 1 d U . .
H29G H 0.6643 0.1274 0.2217 0.081 Uiso 1 1 calc R . .
H29H H 0.6866 0.1697 0.1691 0.081 Uiso 1 1 calc R . .
H29I H 0.6140 0.1676 0.1891 0.081 Uiso 1 1 calc R . .
C30C C 0.4069(4) 0.0163(4) 0.2622(4) 0.027(2) Uani 1 1 d U . .
C31C C 0.3350(4) 0.0154(4) 0.2572(4) 0.038(3) Uani 1 1 d U . .
H31G H 0.3208 0.0577 0.2440 0.057 Uiso 1 1 calc R . .
H31H H 0.3134 0.0020 0.2907 0.057 Uiso 1 1 calc R . .
H31I H 0.3252 -0.0139 0.2339 0.057 Uiso 1 1 calc R . .
C32C C 0.4298(5) -0.0511(5) 0.2787(4) 0.053(3) Uani 1 1 d U . .
H32G H 0.4201 -0.0777 0.2533 0.079 Uiso 1 1 calc R . .
H32H H 0.4086 -0.0678 0.3117 0.079 Uiso 1 1 calc R . .
H32I H 0.4753 -0.0508 0.2817 0.079 Uiso 1 1 calc R . .
C33C C 0.4391(5) 0.0408(5) 0.2122(4) 0.044(3) Uani 1 1 d U . .
H33G H 0.4268 0.0158 0.1865 0.066 Uiso 1 1 calc R . .
H33H H 0.4847 0.0380 0.2146 0.066 Uiso 1 1 calc R . .
H33I H 0.4272 0.0848 0.2025 0.066 Uiso 1 1 calc R . .
C34C C 0.3778(4) 0.0474(4) 0.4498(3) 0.025(2) Uani 1 1 d U . .
C35C C 0.4325(4) 0.0334(4) 0.4816(4) 0.036(3) Uani 1 1 d U . .
H35G H 0.4613 0.0047 0.4659 0.054 Uiso 1 1 calc R . .
H35H H 0.4175 0.0136 0.5158 0.054 Uiso 1 1 calc R . .
H35I H 0.4545 0.0726 0.4840 0.054 Uiso 1 1 calc R . .
C36C C 0.3415(5) -0.0147(4) 0.4491(4) 0.043(3) Uani 1 1 d U . .
H36G H 0.3099 -0.0077 0.4240 0.065 Uiso 1 1 calc R . .
H36H H 0.3207 -0.0284 0.4828 0.065 Uiso 1 1 calc R . .
H36I H 0.3710 -0.0472 0.4400 0.065 Uiso 1 1 calc R . .
C37C C 0.3332(4) 0.0957(4) 0.4707(3) 0.035(3) Uani 1 1 d U . .
H37G H 0.3569 0.1336 0.4739 0.052 Uiso 1 1 calc R . .
H37H H 0.3142 0.0777 0.5042 0.052 Uiso 1 1 calc R . .
H37I H 0.3001 0.1066 0.4473 0.052 Uiso 1 1 calc R . .
C38C C 0.4780(4) 0.1892(4) 0.5262(3) 0.021(2) Uani 1 1 d U . .
H38E H 0.4507 0.2155 0.5463 0.025 Uiso 1 1 calc R . .
H38F H 0.4502 0.1606 0.5119 0.025 Uiso 1 1 calc R . .
C39C C 0.5196(5) 0.1483(5) 0.5633(4) 0.049(3) Uani 1 1 d U . .
H39G H 0.5391 0.1146 0.5464 0.074 Uiso 1 1 calc R . .
H39H H 0.4935 0.1299 0.5935 0.074 Uiso 1 1 calc R . .
H39I H 0.5524 0.1746 0.5735 0.074 Uiso 1 1 calc R . .
C40C C 0.5960(4) 0.2082(4) 0.4601(3) 0.026(2) Uani 1 1 d U . .
H40E H 0.6197 0.2383 0.4342 0.031 Uiso 1 1 calc R . .
H40F H 0.6183 0.2048 0.4917 0.031 Uiso 1 1 calc R . .
C41C C 0.5972(5) 0.1446(4) 0.4420(3) 0.033(3) Uani 1 1 d U . .
H41G H 0.5712 0.1150 0.4660 0.049 Uiso 1 1 calc R . .
H41H H 0.6406 0.1291 0.4400 0.049 Uiso 1 1 calc R . .
H41I H 0.5808 0.1484 0.4083 0.049 Uiso 1 1 calc R . .
C42C C 0.5344(5) 0.3139(4) 0.4989(3) 0.031(3) Uani 1 1 d U . .
H42E H 0.5606 0.3417 0.4730 0.037 Uiso 1 1 calc R . .
H42F H 0.4943 0.3359 0.5052 0.037 Uiso 1 1 calc R . .
C43C C 0.5681(5) 0.3040(5) 0.5482(4) 0.063(4) Uani 1 1 d U . .
H43G H 0.5390 0.2850 0.5762 0.094 Uiso 1 1 calc R . .
H43H H 0.5827 0.3447 0.5556 0.094 Uiso 1 1 calc R . .
H43I H 0.6042 0.2762 0.5443 0.094 Uiso 1 1 calc R . .
C44C C 0.3125(4) 0.2053(4) 0.3551(3) 0.029(2) Uani 1 1 d U . .
H44E H 0.3279 0.1710 0.3801 0.035 Uiso 1 1 calc R . .
H44F H 0.2748 0.2234 0.3714 0.035 Uiso 1 1 calc R . .
C45C C 0.2931(4) 0.1771(4) 0.3101(4) 0.036(3) Uani 1 1 d U . .
H45G H 0.2762 0.2102 0.2855 0.054 Uiso 1 1 calc R . .
H45H H 0.2607 0.1451 0.3214 0.054 Uiso 1 1 calc R . .
H45I H 0.3296 0.1577 0.2941 0.054 Uiso 1 1 calc R . .
C46C C 0.4013(4) 0.2704(4) 0.2746(3) 0.022(2) Uani 1 1 d U . .
H46E H 0.4244 0.2313 0.2697 0.026 Uiso 1 1 calc R . .
H46F H 0.3647 0.2731 0.2536 0.026 Uiso 1 1 calc R . .
C47C C 0.4458(5) 0.3287(4) 0.2559(4) 0.032(3) Uani 1 1 d U . .
H47G H 0.4222 0.3677 0.2582 0.047 Uiso 1 1 calc R . .
H47H H 0.4614 0.3276 0.2205 0.047 Uiso 1 1 calc R . .
H47I H 0.4814 0.3271 0.2773 0.047 Uiso 1 1 calc R . .
C48C C 0.3276(4) 0.3396(4) 0.3430(3) 0.028(2) Uani 1 1 d U . .
H48E H 0.3086 0.3402 0.3779 0.034 Uiso 1 1 calc R . .
H48F H 0.3560 0.3762 0.3344 0.034 Uiso 1 1 calc R . .
C49C C 0.2746(5) 0.3460(4) 0.3056(4) 0.034(3) Uani 1 1 d U . .
H49G H 0.2932 0.3498 0.2706 0.051 Uiso 1 1 calc R . .
H49H H 0.2495 0.3835 0.3101 0.051 Uiso 1 1 calc R . .
H49I H 0.2476 0.3086 0.3126 0.051 Uiso 1 1 calc R . .
C50C C 0.3749(4) 0.2725(4) 0.4557(3) 0.021(2) Uani 1 1 d U . .
H50G H 0.3399 0.2443 0.4529 0.032 Uiso 1 1 calc R . .
H50H H 0.3610 0.3163 0.4482 0.032 Uiso 1 1 calc R . .
H50I H 0.3888 0.2648 0.4903 0.032 Uiso 1 1 calc R . .
Ir4 Ir 1.040063(19) 0.267080(19) 0.645986(14) 0.02505(11) Uani 1 1 d U . .
P1D P 0.96881(13) 0.25667(13) 0.58123(9) 0.0275(7) Uani 1 1 d U . .
P2D P 1.12160(12) 0.27571(12) 0.70151(10) 0.0250(6) Uani 1 1 d U . .
O1D O 1.0298(3) 0.3580(3) 0.6504(2) 0.0248(16) Uani 1 1 d U . .
O2D O 1.0419(3) 0.1739(3) 0.6499(2) 0.0284(17) Uani 1 1 d U . .
N1D N 0.9681(3) 0.2514(3) 0.7057(2) 0.0155(17) Uani 1 1 d U . .
C1D C 0.9720(5) 0.3842(4) 0.6455(3) 0.027(2) Uani 1 1 d U . .
C2D C 0.9660(5) 0.4472(4) 0.6197(3) 0.027(2) Uani 1 1 d U . .
C3D C 0.9073(5) 0.4683(5) 0.6100(3) 0.031(2) Uani 1 1 d U . .
H3D H 0.9030 0.5093 0.5919 0.037 Uiso 1 1 calc R . .
C4D C 0.8532(5) 0.4333(4) 0.6251(3) 0.027(2) Uani 1 1 d U . .
C5D C 0.8587(4) 0.3759(4) 0.6555(3) 0.024(2) Uani 1 1 d U . .
H5D H 0.8219 0.3528 0.6689 0.029 Uiso 1 1 calc R . .
C6D C 0.9193(4) 0.3513(4) 0.6670(3) 0.022(2) Uani 1 1 d U . .
C7D C 0.9208(4) 0.2948(4) 0.7074(3) 0.021(2) Uani 1 1 d U . .
C8D C 0.8761(4) 0.2896(4) 0.7487(3) 0.019(2) Uani 1 1 d U . .
H8D H 0.8447 0.3211 0.7505 0.023 Uiso 1 1 calc R . .
C9D C 0.8772(4) 0.2391(4) 0.7870(3) 0.028(2) Uani 1 1 d U . .
C10D C 0.9234(4) 0.1942(4) 0.7831(3) 0.019(2) Uani 1 1 d U . .
H10D H 0.9235 0.1579 0.8080 0.023 Uiso 1 1 calc R . .
C11D C 0.9706(4) 0.2017(4) 0.7426(3) 0.017(2) Uani 1 1 d U . .
C12D C 1.0185(4) 0.1534(4) 0.7396(3) 0.017(2) Uani 1 1 d U . .
C13D C 1.0338(4) 0.1165(4) 0.7858(3) 0.020(2) Uani 1 1 d U . .
H13D H 1.0164 0.1277 0.8171 0.024 Uiso 1 1 calc R . .
C14D C 1.0731(4) 0.0650(4) 0.7867(3) 0.023(2) Uani 1 1 d U . .
C15D C 1.0948(4) 0.0472(4) 0.7415(3) 0.024(2) Uani 1 1 d U . .
H15D H 1.1196 0.0102 0.7421 0.029 Uiso 1 1 calc R . .
C16D C 1.0824(4) 0.0805(4) 0.6948(3) 0.027(2) Uani 1 1 d U . .
C17D C 1.0489(4) 0.1364(4) 0.6937(4) 0.025(2) Uani 1 1 d U . .
C18D C 1.0251(5) 0.4890(5) 0.6040(4) 0.034(3) Uani 1 1 d U . .
C19D C 1.0708(5) 0.4597(5) 0.5664(4) 0.047(3) Uani 1 1 d U . .
H19J H 1.0494 0.4546 0.5359 0.070 Uiso 1 1 calc R . .
H19K H 1.0847 0.4185 0.5825 0.070 Uiso 1 1 calc R . .
H19L H 1.1073 0.4873 0.5570 0.070 Uiso 1 1 calc R . .
C20D C 1.0570(5) 0.4964(4) 0.6518(3) 0.030(3) Uani 1 1 d U . .
H20J H 1.0920 0.5262 0.6433 0.046 Uiso 1 1 calc R . .
H20K H 1.0730 0.4556 0.6668 0.046 Uiso 1 1 calc R . .
H20L H 1.0266 0.5123 0.6764 0.046 Uiso 1 1 calc R . .
C21D C 1.0087(5) 0.5552(5) 0.5797(4) 0.047(3) Uani 1 1 d U . .
H21J H 0.9920 0.5533 0.5466 0.070 Uiso 1 1 calc R . .
H21K H 1.0465 0.5814 0.5750 0.070 Uiso 1 1 calc R . .
H21L H 0.9769 0.5733 0.6019 0.070 Uiso 1 1 calc R . .
C22D C 0.7895(5) 0.4603(5) 0.6105(4) 0.044(3) Uani 1 1 d U . .
C23D C 0.7922(5) 0.4862(5) 0.5559(4) 0.056(3) Uani 1 1 d U . .
H23J H 0.8289 0.5138 0.5475 0.084 Uiso 1 1 calc R . .
H23K H 0.7539 0.5102 0.5486 0.084 Uiso 1 1 calc R . .
H23L H 0.7957 0.4516 0.5355 0.084 Uiso 1 1 calc R . .
C24D C 0.7736(4) 0.5141(4) 0.6398(3) 0.025(2) Uani 1 1 d U . .
H24J H 0.7710 0.4987 0.6763 0.038 Uiso 1 1 calc R . .
H24K H 0.7330 0.5321 0.6302 0.038 Uiso 1 1 calc R . .
H24L H 0.8063 0.5464 0.6318 0.038 Uiso 1 1 calc R . .
C25D C 0.7377(6) 0.4125(5) 0.6225(5) 0.071(4) Uani 1 1 d U . .
H25J H 0.7475 0.3766 0.6042 0.107 Uiso 1 1 calc R . .
H25K H 0.6980 0.4316 0.6118 0.107 Uiso 1 1 calc R . .
H25L H 0.7337 0.3980 0.6591 0.107 Uiso 1 1 calc R . .
C26D C 0.8278(5) 0.2344(5) 0.8312(4) 0.034(3) Uani 1 1 d U . .
C27D C 0.7626(5) 0.2366(5) 0.8119(4) 0.057(3) Uani 1 1 d U . .
H27J H 0.7586 0.2034 0.7905 0.086 Uiso 1 1 calc R . .
H27K H 0.7558 0.2777 0.7918 0.086 Uiso 1 1 calc R . .
H27L H 0.7311 0.2300 0.8408 0.086 Uiso 1 1 calc R . .
C28D C 0.8317(5) 0.2952(5) 0.8579(4) 0.046(3) Uani 1 1 d U . .
H28J H 0.8254 0.3326 0.8331 0.068 Uiso 1 1 calc R . .
H28K H 0.8730 0.2973 0.8713 0.068 Uiso 1 1 calc R . .
H28L H 0.7989 0.2934 0.8858 0.068 Uiso 1 1 calc R . .
C29D C 0.8358(5) 0.1803(5) 0.8724(4) 0.045(3) Uani 1 1 d U . .
H29J H 0.8008 0.1797 0.8985 0.068 Uiso 1 1 calc R . .
H29K H 0.8755 0.1850 0.8878 0.068 Uiso 1 1 calc R . .
H29L H 0.8363 0.1408 0.8579 0.068 Uiso 1 1 calc R . .
C30D C 1.0919(4) 0.0275(4) 0.8378(4) 0.024(2) Uani 1 1 d U . .
C31D C 1.1284(5) 0.0682(5) 0.8646(4) 0.059(4) Uani 1 1 d U . .
H31J H 1.1024 0.1038 0.8726 0.088 Uiso 1 1 calc R . .
H31K H 1.1656 0.0838 0.8429 0.088 Uiso 1 1 calc R . .
H31L H 1.1415 0.0442 0.8962 0.088 Uiso 1 1 calc R . .
C32D C 1.0355(6) 0.0061(6) 0.8706(5) 0.083(4) Uani 1 1 d U . .
H32J H 1.0480 -0.0206 0.9013 0.125 Uiso 1 1 calc R . .
H32K H 1.0086 -0.0180 0.8521 0.125 Uiso 1 1 calc R . .
H32L H 1.0123 0.0427 0.8804 0.125 Uiso 1 1 calc R . .
C33D C 1.1368(6) -0.0258(6) 0.8310(5) 0.083(4) Uani 1 1 d U . .
H33J H 1.1467 -0.0474 0.8645 0.124 Uiso 1 1 calc R . .
H33K H 1.1755 -0.0090 0.8121 0.124 Uiso 1 1 calc R . .
H33L H 1.1173 -0.0555 0.8122 0.124 Uiso 1 1 calc R . .
C34D C 1.1050(5) 0.0540(5) 0.6438(4) 0.039(3) Uani 1 1 d U . .
C35D C 1.0445(5) 0.0399(5) 0.6180(4) 0.044(3) Uani 1 1 d U . .
H35J H 1.0160 0.0760 0.6174 0.066 Uiso 1 1 calc R . .
H35K H 1.0236 0.0026 0.6372 0.066 Uiso 1 1 calc R . .
H35L H 1.0559 0.0322 0.5830 0.066 Uiso 1 1 calc R . .
C36D C 1.1468(5) 0.0999(5) 0.6086(4) 0.048(3) Uani 1 1 d U . .
H36J H 1.1580 0.0825 0.5770 0.071 Uiso 1 1 calc R . .
H36K H 1.1851 0.1071 0.6252 0.071 Uiso 1 1 calc R . .
H36L H 1.1245 0.1398 0.6008 0.071 Uiso 1 1 calc R . .
C37D C 1.1438(5) -0.0063(5) 0.6526(4) 0.053(3) Uani 1 1 d U . .
H37J H 1.1547 -0.0212 0.6200 0.080 Uiso 1 1 calc R . .
H37K H 1.1192 -0.0386 0.6751 0.080 Uiso 1 1 calc R . .
H37L H 1.1823 0.0022 0.6684 0.080 Uiso 1 1 calc R . .
C38D C 1.0022(5) 0.2039(5) 0.5391(4) 0.036(3) Uani 1 1 d U . .
H38G H 1.0419 0.2226 0.5224 0.043 Uiso 1 1 calc R . .
H38H H 1.0130 0.1640 0.5601 0.043 Uiso 1 1 calc R . .
C39D C 0.9620(5) 0.1882(5) 0.4981(4) 0.056(3) Uani 1 1 d U . .
H39J H 0.9203 0.2070 0.5025 0.085 Uiso 1 1 calc R . .
H39K H 0.9578 0.1424 0.5006 0.085 Uiso 1 1 calc R . .
H39L H 0.9818 0.2049 0.4646 0.085 Uiso 1 1 calc R . .
C40D C 0.9529(5) 0.3286(4) 0.5397(4) 0.035(3) Uani 1 1 d U . .
H40G H 0.9565 0.3643 0.5591 0.042 Uiso 1 1 calc R . .
H40H H 0.9861 0.3340 0.5115 0.042 Uiso 1 1 calc R . .
C41D C 0.8895(5) 0.3328(5) 0.5170(4) 0.051(3) Uani 1 1 d U . .
H41J H 0.8875 0.3018 0.4935 0.076 Uiso 1 1 calc R . .
H41K H 0.8841 0.3751 0.4984 0.076 Uiso 1 1 calc R . .
H41L H 0.8561 0.3244 0.5443 0.076 Uiso 1 1 calc R . .
C42D C 0.8912(5) 0.2224(4) 0.6046(4) 0.034(3) Uani 1 1 d U . .
H42G H 0.8699 0.2498 0.6274 0.041 Uiso 1 1 calc R . .
H42H H 0.8654 0.2219 0.5752 0.041 Uiso 1 1 calc R . .
C43D C 0.8946(5) 0.1556(4) 0.6332(4) 0.043(3) Uani 1 1 d U . .
H43J H 0.9137 0.1276 0.6103 0.064 Uiso 1 1 calc R . .
H43K H 0.8522 0.1408 0.6453 0.064 Uiso 1 1 calc R . .
H43L H 0.9203 0.1556 0.6623 0.064 Uiso 1 1 calc R . .
C44D C 1.1806(5) 0.2129(5) 0.6973(4) 0.049(3) Uani 1 1 d U . .
H44G H 1.1598 0.1777 0.6847 0.059 Uiso 1 1 calc R . .
H44H H 1.2136 0.2293 0.6707 0.059 Uiso 1 1 calc R . .
C45D C 1.2124(5) 0.1863(5) 0.7426(4) 0.061(4) Uani 1 1 d U . .
H45J H 1.2322 0.2202 0.7568 0.092 Uiso 1 1 calc R . .
H45K H 1.2447 0.1564 0.7331 0.092 Uiso 1 1 calc R . .
H45L H 1.1817 0.1645 0.7680 0.092 Uiso 1 1 calc R . .
C46D C 1.0968(4) 0.2776(4) 0.7673(3) 0.024(2) Uani 1 1 d U . .
H46G H 1.0722 0.2390 0.7800 0.029 Uiso 1 1 calc R . .
H46H H 1.1347 0.2763 0.7868 0.029 Uiso 1 1 calc R . .
C47D C 1.0578(5) 0.3337(4) 0.7782(3) 0.032(3) Uani 1 1 d U . .
H47J H 1.0769 0.3721 0.7592 0.048 Uiso 1 1 calc R . .
H47K H 1.0561 0.3364 0.8147 0.048 Uiso 1 1 calc R . .
H47L H 1.0152 0.3291 0.7679 0.048 Uiso 1 1 calc R . .
C48D C 1.1668(5) 0.3485(4) 0.6840(4) 0.038(3) Uani 1 1 d U . .
H48G H 1.1850 0.3497 0.6486 0.046 Uiso 1 1 calc R . .
H48H H 1.1375 0.3844 0.6845 0.046 Uiso 1 1 calc R . .
C49D C 1.2203(5) 0.3574(5) 0.7181(4) 0.045(3) Uani 1 1 d U . .
H49J H 1.2029 0.3567 0.7533 0.068 Uiso 1 1 calc R . .
H49K H 1.2410 0.3979 0.7063 0.068 Uiso 1 1 calc R . .
H49L H 1.2509 0.3234 0.7165 0.068 Uiso 1 1 calc R . .
C50D C 1.1093(4) 0.2824(4) 0.5863(4) 0.033(3) Uani 1 1 d U . .
H50J H 1.0936 0.3121 0.5586 0.050 Uiso 1 1 calc R . .
H50K H 1.1199 0.2425 0.5740 0.050 Uiso 1 1 calc R . .
H50L H 1.1468 0.2999 0.5983 0.050 Uiso 1 1 calc R . .
C1E C 1.0094(5) 0.4604(5) -0.0374(4) 0.040(3) Uani 1 1 d U . .
H1E H 1.0164 0.4331 -0.0624 0.048 Uiso 1 1 calc R . .
C2E C 0.9873(5) 0.4384(5) 0.0115(4) 0.040(3) Uani 1 1 d U . .
H2E H 0.9773 0.3950 0.0200 0.048 Uiso 1 1 calc R . .
C3E C 0.9791(4) 0.4760(5) 0.0484(4) 0.034(3) Uani 1 1 d U . .
H3E H 0.9653 0.4583 0.0821 0.041 Uiso 1 1 calc R . .
C1F C 0.5227(5) 0.4755(5) -0.0419(4) 0.042(3) Uani 1 1 d U . .
H1F H 0.5388 0.4593 -0.0716 0.050 Uiso 1 1 calc R . .
C2F C 0.5114(5) 0.4366(5) 0.0018(4) 0.041(3) Uani 1 1 d U . .
H2F H 0.5189 0.3928 0.0034 0.049 Uiso 1 1 calc R . .
C3F C 0.4891(5) 0.4614(5) 0.0440(4) 0.047(3) Uani 1 1 d U . .
H3F H 0.4815 0.4345 0.0753 0.056 Uiso 1 1 calc R . .
C1G C 0.2636(4) 0.5637(3) 0.9385(2) 0.086(5) Uiso 1 1 d G . .
H1G H 0.2725 0.5845 0.9048 0.103 Uiso 1 1 calc R . .
C2G C 0.3126(3) 0.5428(4) 0.9683(3) 0.067(4) Uiso 1 1 d G . .
H2G H 0.3549 0.5494 0.9550 0.080 Uiso 1 1 calc R . .
C3G C 0.2996(4) 0.5124(4) 1.0176(3) 0.057(3) Uiso 1 1 d G . .
H3G H 0.3330 0.4981 1.0379 0.068 Uiso 1 1 calc R . .
C4G C 0.2377(4) 0.5027(3) 1.0370(2) 0.103(5) Uiso 1 1 d G . .
H4G H 0.2288 0.4819 1.0707 0.123 Uiso 1 1 calc R . .
C5G C 0.1887(3) 0.5236(4) 1.0072(3) 0.050(3) Uiso 1 1 d G . .
H5G H 0.1464 0.5170 1.0205 0.060 Uiso 1 1 calc R . .
C6G C 0.2017(4) 0.5540(3) 0.9579(3) 0.068(4) Uiso 1 1 d G . .
H6G H 0.1682 0.5683 0.9375 0.082 Uiso 1 1 calc R . .
C1H C 0.3094(7) 0.0672(9) 0.6241(6) 0.37(2) Uiso 1 1 d G . .
H1H H 0.2791 0.0899 0.6043 0.446 Uiso 1 1 calc R . .
C2H C 0.3246(7) 0.0059(9) 0.6169(5) 0.174(8) Uiso 1 1 d G . .
H2H H 0.3047 -0.0133 0.5922 0.209 Uiso 1 1 calc R . .
C3H C 0.3688(7) -0.0274(6) 0.6459(6) 0.171(9) Uiso 1 1 d G . .
H3H H 0.3792 -0.0693 0.6409 0.205 Uiso 1 1 calc R . .
C4H C 0.3978(5) 0.0006(7) 0.6820(5) 0.158(8) Uiso 1 1 d G . .
H4H H 0.4280 -0.0221 0.7018 0.189 Uiso 1 1 calc R . .
C5H C 0.3826(7) 0.0619(7) 0.6893(5) 0.131(7) Uiso 1 1 d G . .
H5H H 0.4024 0.0811 0.7140 0.157 Uiso 1 1 calc R . .
C6H C 0.3384(8) 0.0952(6) 0.6603(7) 0.67(5) Uiso 1 1 d G . .
H6H H 0.3280 0.1371 0.6653 0.804 Uiso 1 1 calc R . .
C1I C 0.1365(10) 0.1052(7) 0.4306(7) 0.207(10) Uiso 1 1 d G . .
H1I H 0.1457 0.1489 0.4241 0.248 Uiso 1 1 calc R . .
C2I C 0.1728(7) 0.0632(10) 0.4058(5) 0.218(11) Uiso 1 1 d G . .
H2I H 0.2068 0.0782 0.3823 0.261 Uiso 1 1 calc R . .
C3I C 0.1593(8) -0.0008(9) 0.4153(6) 0.154(8) Uiso 1 1 d G . .
H3I H 0.1841 -0.0295 0.3983 0.185 Uiso 1 1 calc R . .
C4I C 0.1096(10) -0.0227(7) 0.4497(8) 0.42(2) Uiso 1 1 d G . .
H4I H 0.1004 -0.0664 0.4562 0.499 Uiso 1 1 calc R . .
C5I C 0.0733(8) 0.0193(12) 0.4746(7) 0.301(15) Uiso 1 1 d G . .
H5I H 0.0394 0.0043 0.4981 0.362 Uiso 1 1 calc R . .
C6I C 0.0868(10) 0.0832(11) 0.4650(7) 0.52(3) Uiso 1 1 d G . .
H6I H 0.0620 0.1119 0.4820 0.620 Uiso 1 1 calc R . .
P1 P 0.7049(5) 0.2052(4) 0.6679(3) 0.045(2) Uiso 0.406(6) 1 d P A 1
F1A F 0.7177(7) 0.1476(6) 0.6470(5) 0.042(4) Uiso 0.406(6) 1 d P A 1
F2A F 0.7385(8) 0.2456(8) 0.6201(6) 0.075(6) Uiso 0.406(6) 1 d P A 1
F3A F 0.6942(7) 0.2687(7) 0.6995(5) 0.057(5) Uiso 0.406(6) 1 d P A 1
F4A F 0.6695(7) 0.1689(7) 0.7187(6) 0.053(5) Uiso 0.406(6) 1 d P A 1
F5A F 0.6432(8) 0.2176(8) 0.6469(6) 0.074(6) Uiso 0.406(6) 1 d P A 1
F6A F 0.7701(8) 0.2064(8) 0.6927(7) 0.077(6) Uiso 0.406(6) 1 d P A 1
C1J C 0.7400(7) 0.1518(7) 0.5882(5) 0.080 Uiso 0.594(6) 1 d PG A 2
H1J H 0.7508 0.1329 0.5586 0.096 Uiso 0.594(6) 1 calc PR A 2
C2J C 0.7251(7) 0.2154(7) 0.5838(5) 0.080 Uiso 0.594(6) 1 d PG A 2
H2J H 0.7257 0.2399 0.5511 0.096 Uiso 0.594(6) 1 calc PR A 2
C3J C 0.7092(8) 0.2430(6) 0.6271(7) 0.080 Uiso 0.594(6) 1 d PG A 2
H3J H 0.6990 0.2864 0.6241 0.096 Uiso 0.594(6) 1 calc PR A 2
C4J C 0.7082(9) 0.2070(8) 0.6749(5) 0.080 Uiso 0.594(6) 1 d PG A 2
H4J H 0.6974 0.2259 0.7045 0.096 Uiso 0.594(6) 1 calc PR A 2
C5J C 0.7231(8) 0.1435(8) 0.6793(5) 0.080 Uiso 0.594(6) 1 d PG A 2
H5J H 0.7225 0.1189 0.7119 0.096 Uiso 0.594(6) 1 calc PR A 2
C6J C 0.7390(7) 0.1158(6) 0.6360(6) 0.080 Uiso 0.594(6) 1 d PG A 2
H6J H 0.7492 0.0724 0.6390 0.096 Uiso 0.594(6) 1 calc PR A 2
P2 P 0.44993(13) 0.23453(13) 0.12226(10) 0.0304(7) Uani 1 1 d U . .
F1B F 0.4199(3) 0.2031(3) 0.1755(2) 0.0478(17) Uani 1 1 d U . .
F2B F 0.4817(3) 0.2690(3) 0.0683(2) 0.0540(18) Uani 1 1 d U . .
F3B F 0.3893(3) 0.2208(3) 0.0951(2) 0.0377(15) Uani 1 1 d U . .
F4B F 0.4782(3) 0.1678(3) 0.1107(2) 0.0428(16) Uani 1 1 d U . .
F5B F 0.5124(3) 0.2466(3) 0.1500(3) 0.068(2) Uani 1 1 d U . .
F6B F 0.4223(3) 0.3013(3) 0.1330(2) 0.0524(18) Uani 1 1 d U . .
P3 P 0.04293(13) 0.24621(13) 0.93470(10) 0.0288(7) Uani 1 1 d U . .
F1C F 0.0168(3) 0.2750(3) 0.9846(2) 0.0498(17) Uani 1 1 d U . .
F2C F 0.0689(3) 0.2158(3) 0.8852(2) 0.0430(16) Uani 1 1 d U . .
F3C F -0.0193(3) 0.2656(3) 0.9079(2) 0.0602(19) Uani 1 1 d U . .
F4C F 0.0758(3) 0.3109(3) 0.9111(2) 0.0490(17) Uani 1 1 d U . .
F5C F 0.0132(3) 0.1811(3) 0.9593(2) 0.0624(19) Uani 1 1 d U . .
F6C F 0.1049(2) 0.2291(3) 0.96328(18) 0.0358(15) Uani 1 1 d U . .
P4 P 0.1295(2) 0.3049(2) 0.42055(19) 0.0279(13) Uiso 0.562(5) 1 d P B 3
F1D F 0.0596(4) 0.2743(4) 0.4250(3) 0.016(2) Uiso 0.562(5) 1 d P B 3
F2D F 0.1414(5) 0.2506(4) 0.4684(4) 0.038(3) Uiso 0.562(5) 1 d P B 3
F3D F 0.1526(5) 0.2540(5) 0.3824(4) 0.047(3) Uiso 0.562(5) 1 d P B 3
F4D F 0.1163(5) 0.3554(4) 0.3736(4) 0.042(3) Uiso 0.562(5) 1 d P B 3
F5D F 0.1985(5) 0.3274(5) 0.4192(4) 0.049(3) Uiso 0.562(5) 1 d P B 3
F6D F 0.1071(5) 0.3520(5) 0.4595(4) 0.044(3) Uiso 0.562(5) 1 d P B 3
C1K C 0.1439(9) 0.2934(11) 0.4261(8) 0.080 Uiso 0.438(5) 1 d PG B 4
H1K H 0.1150 0.3086 0.4017 0.096 Uiso 0.438(5) 1 calc PR B 4
C2K C 0.1528(9) 0.2291(10) 0.4388(8) 0.080 Uiso 0.438(5) 1 d PG B 4
H2K H 0.1300 0.2003 0.4230 0.096 Uiso 0.438(5) 1 calc PR B 4
C3K C 0.1951(10) 0.2069(7) 0.4745(8) 0.080 Uiso 0.438(5) 1 d PG B 4
H3K H 0.2012 0.1629 0.4831 0.096 Uiso 0.438(5) 1 calc PR B 4
C4K C 0.2284(8) 0.2490(10) 0.4975(7) 0.080 Uiso 0.438(5) 1 d PG B 4
H4K H 0.2573 0.2338 0.5219 0.096 Uiso 0.438(5) 1 calc PR B 4
C5K C 0.2195(9) 0.3133(9) 0.4848(8) 0.080 Uiso 0.438(5) 1 d PG B 4
H5K H 0.2423 0.3421 0.5005 0.096 Uiso 0.438(5) 1 calc PR B 4
C6K C 0.1772(10) 0.3355(8) 0.4491(8) 0.080 Uiso 0.438(5) 1 d PG B 4
H6K H 0.1711 0.3795 0.4404 0.096 Uiso 0.438(5) 1 calc PR B 4
P5 P 0.3633(3) 0.3119(3) 0.6168(3) 0.0290(17) Uiso 0.479(6) 1 d P C 5
F1E F 0.4324(5) 0.2866(5) 0.6216(4) 0.033(3) Uiso 0.479(6) 1 d P C 5
F2E F 0.3791(6) 0.3663(6) 0.6521(5) 0.057(4) Uiso 0.479(6) 1 d P C 5
F3E F 0.3803(7) 0.3639(6) 0.5677(5) 0.071(5) Uiso 0.479(6) 1 d P C 5
F4E F 0.3440(6) 0.2599(6) 0.5855(5) 0.042(4) Uiso 0.479(6) 1 d P C 5
F5E F 0.3434(6) 0.2658(6) 0.6682(5) 0.047(4) Uiso 0.479(6) 1 d P C 5
F6E F 0.2919(6) 0.3373(5) 0.6161(5) 0.049(4) Uiso 0.479(6) 1 d P C 5
C1L C 0.3474(9) 0.3139(10) 0.6024(8) 0.15(2) Uiso 0.521(6) 1 d PG C 6
H1L H 0.3721 0.3430 0.6161 0.177 Uiso 0.521(6) 1 calc PR C 6
C2L C 0.3547(8) 0.2497(11) 0.6169(7) 0.126(13) Uiso 0.521(6) 1 d PG C 6
H2L H 0.3846 0.2348 0.6406 0.151 Uiso 0.521(6) 1 calc PR C 6
C3L C 0.3185(9) 0.2072(7) 0.5968(7) 0.083(9) Uiso 0.521(6) 1 d PG C 6
H3L H 0.3235 0.1633 0.6067 0.100 Uiso 0.521(6) 1 calc PR C 6
C4L C 0.2748(7) 0.2289(7) 0.5621(6) 0.068(8) Uiso 0.521(6) 1 d PG C 6
H4L H 0.2500 0.1999 0.5484 0.082 Uiso 0.521(6) 1 calc PR C 6
C5L C 0.2674(7) 0.2932(8) 0.5476(5) 0.041(5) Uiso 0.521(6) 1 d PG C 6
H5L H 0.2375 0.3080 0.5239 0.050 Uiso 0.521(6) 1 calc PR C 6
C6L C 0.3037(9) 0.3357(6) 0.5677(7) 0.107(11) Uiso 0.521(6) 1 d PG C 6
H6L H 0.2986 0.3796 0.5578 0.128 Uiso 0.521(6) 1 calc PR C 6
P6 P 0.7865(4) 0.1866(4) 0.4049(3) 0.056(3) Uiso 0.459(7) 1 d P D 7
F2F F 0.7652(8) 0.1264(7) 0.4341(7) 0.090(6) Uiso 0.459(7) 1 d P D 7
F1F F 0.7232(7) 0.1876(7) 0.3742(6) 0.083(6) Uiso 0.459(7) 1 d P D 7
F5F F 0.7452(10) 0.2308(9) 0.4325(7) 0.104(7) Uiso 0.459(7) 1 d P D 7
F3F F 0.8180(8) 0.1534(7) 0.3595(6) 0.091(6) Uiso 0.459(7) 1 d P D 7
F4F F 0.8003(9) 0.2436(9) 0.3650(8) 0.125(8) Uiso 0.459(7) 1 d P D 7
F6F F 0.8471(12) 0.2045(11) 0.4302(9) 0.159(10) Uiso 0.459(7) 1 d P D 7
C1M C 0.8051(10) 0.1515(11) 0.4187(7) 0.104(11) Uiso 0.541(7) 1 d PG D 8
H1M H 0.8211 0.1372 0.3881 0.125 Uiso 0.541(7) 1 calc PR D 8
C2M C 0.7982(9) 0.1097(7) 0.4636(10) 0.107(10) Uiso 0.541(7) 1 d PG D 8
H2M H 0.8095 0.0668 0.4638 0.129 Uiso 0.541(7) 1 calc PR D 8
C3M C 0.7748(9) 0.1306(8) 0.5084(7) 0.116(11) Uiso 0.541(7) 1 d PG D 8
H3M H 0.7701 0.1020 0.5391 0.139 Uiso 0.541(7) 1 calc PR D 8
C4M C 0.7583(8) 0.1934(9) 0.5082(6) 0.097(10) Uiso 0.541(7) 1 d PG D 8
H4M H 0.7423 0.2077 0.5388 0.117 Uiso 0.541(7) 1 calc PR D 8
C5M C 0.7652(9) 0.2352(7) 0.4633(8) 0.060(7) Uiso 0.541(7) 1 d PG D 8
H5M H 0.7539 0.2781 0.4631 0.072 Uiso 0.541(7) 1 calc PR D 8
C6M C 0.7886(11) 0.2143(10) 0.4185(6) 0.22(3) Uiso 0.541(7) 1 d PG D 8
H6M H 0.7933 0.2429 0.3878 0.263 Uiso 0.541(7) 1 calc PR D 8

loop_
_atom_site_aniso_label
_atom_site_aniso_U_11
_atom_site_aniso_U_22
_atom_site_aniso_U_33
_atom_site_aniso_U_23
_atom_site_aniso_U_13
_atom_site_aniso_U_12
Ir1 0.0100(2) 0.0289(2) 0.01089(19) -0.00544(17) -0.00161(16) 0.00117(18)
P1A 0.0114(13) 0.0276(14) 0.0123(12) -0.0030(11) -0.0001(10) 0.0011(11)
P2A 0.0185(14) 0.0308(15) 0.0134(13) -0.0077(11) -0.0002(11) -0.0045(11)
O1A 0.016(3) 0.021(3) 0.024(3) -0.002(2) 0.002(3) -0.001(2)
O2A 0.021(3) 0.020(3) 0.012(3) -0.003(2) -0.002(2) 0.003(2)
N1A 0.0070(18) 0.0077(18) 0.0069(18) 0.0003(10) -0.0006(10) 0.0010(10)
C1A 0.012(4) 0.020(4) 0.011(3) 0.002(3) -0.001(3) -0.002(3)
C2A 0.016(4) 0.017(4) 0.015(4) -0.004(3) -0.001(3) -0.004(3)
C3A 0.018(4) 0.022(4) 0.011(3) -0.007(3) -0.002(3) -0.002(3)
C4A 0.020(4) 0.023(4) 0.016(4) -0.003(3) 0.000(3) -0.002(3)
C5A 0.014(4) 0.020(4) 0.014(4) -0.005(3) 0.000(3) -0.001(3)
C6A 0.018(4) 0.019(4) 0.014(4) 0.000(3) -0.005(3) 0.001(3)
C7A 0.013(4) 0.018(4) 0.008(3) -0.003(3) 0.007(3) -0.002(3)
C8A 0.007(4) 0.016(4) 0.015(4) 0.001(3) 0.000(3) 0.006(3)
C9A 0.014(4) 0.018(4) 0.009(3) 0.003(3) 0.000(3) 0.002(3)
C10A 0.016(4) 0.020(4) 0.016(4) -0.005(3) -0.004(3) 0.005(3)
C11A 0.005(4) 0.016(4) 0.012(4) -0.001(3) 0.000(3) 0.000(3)
C12A 0.008(4) 0.017(4) 0.016(4) -0.006(3) -0.005(3) 0.001(3)
C13A 0.013(4) 0.017(4) 0.015(4) -0.002(3) -0.003(3) 0.002(3)
C14A 0.016(4) 0.018(4) 0.016(4) -0.003(3) -0.002(3) 0.002(3)
C15A 0.018(4) 0.015(4) 0.024(4) -0.003(3) -0.003(3) 0.005(3)
C16A 0.017(4) 0.021(4) 0.017(4) 0.004(3) -0.005(3) -0.002(3)
C17A 0.019(4) 0.018(4) 0.015(4) 0.000(3) 0.001(3) 0.003(3)
C18A 0.023(4) 0.026(4) 0.029(4) -0.001(3) 0.002(3) 0.002(3)
C19A 0.037(5) 0.040(4) 0.037(4) -0.009(4) 0.007(4) -0.006(4)
C20A 0.022(4) 0.032(4) 0.032(4) -0.012(3) -0.009(3) -0.006(3)
C21A 0.032(4) 0.034(4) 0.037(4) -0.009(4) 0.001(4) -0.006(4)
C22A 0.016(4) 0.023(4) 0.024(4) 0.000(3) -0.006(3) 0.005(3)
C23A 0.030(4) 0.031(4) 0.035(4) -0.010(3) 0.004(4) 0.005(3)
C24A 0.040(5) 0.039(4) 0.046(5) -0.007(4) -0.007(4) 0.011(4)
C25A 0.043(5) 0.053(5) 0.059(5) -0.012(4) 0.001(4) 0.008(4)
C26A 0.008(4) 0.018(4) 0.005(3) 0.002(3) -0.003(3) 0.000(3)
C27A 0.028(4) 0.031(4) 0.025(4) -0.003(3) -0.010(3) -0.002(3)
C28A 0.023(4) 0.039(4) 0.024(4) -0.002(3) 0.001(3) -0.001(3)
C29A 0.018(4) 0.029(4) 0.025(4) -0.004(3) -0.005(3) 0.003(3)
C30A 0.021(4) 0.015(4) 0.024(4) -0.005(3) -0.001(3) 0.005(3)
C31A 0.024(4) 0.029(4) 0.030(4) -0.012(3) 0.002(3) 0.000(3)
C32A 0.047(5) 0.040(4) 0.039(4) -0.008(4) 0.000(4) 0.007(4)
C33A 0.025(4) 0.033(4) 0.028(4) -0.005(3) 0.001(3) 0.009(3)
C34A 0.028(4) 0.025(4) 0.024(4) -0.001(3) -0.005(3) 0.002(3)
C35A 0.029(4) 0.035(4) 0.030(4) 0.000(3) -0.006(4) -0.005(4)
C36A 0.035(4) 0.036(4) 0.030(4) -0.001(3) -0.020(4) -0.001(4)
C37A 0.025(4) 0.033(4) 0.024(4) 0.004(3) -0.005(3) 0.000(3)
C38A 0.015(4) 0.023(4) 0.018(4) -0.002(3) -0.001(3) 0.001(3)
C39A 0.024(4) 0.035(4) 0.032(4) -0.004(3) 0.004(3) 0.004(3)
C40A 0.016(4) 0.025(4) 0.014(4) -0.008(3) 0.000(3) 0.002(3)
C41A 0.016(4) 0.026(4) 0.019(4) 0.001(3) -0.002(3) -0.001(3)
C42A 0.016(4) 0.021(4) 0.018(4) -0.004(3) 0.000(3) -0.001(3)
C43A 0.018(4) 0.022(4) 0.022(4) -0.007(3) 0.000(3) -0.008(3)
C44A 0.025(4) 0.042(4) 0.023(4) 0.004(3) 0.000(3) 0.003(4)
C45A 0.035(4) 0.041(4) 0.024(4) 0.003(3) 0.001(3) 0.004(4)
C46A 0.016(4) 0.027(4) 0.020(4) 0.000(3) -0.001(3) -0.003(3)
C47A 0.019(4) 0.024(4) 0.016(4) -0.002(3) -0.003(3) -0.008(3)
C48A 0.025(4) 0.027(4) 0.023(4) -0.011(3) 0.000(3) -0.005(3)
C49A 0.057(5) 0.050(5) 0.060(5) -0.021(4) 0.021(4) -0.006(4)
C50A 0.020(4) 0.032(4) 0.021(4) -0.005(3) -0.003(3) -0.004(3)
Ir2 0.0124(2) 0.0189(2) 0.01143(19) -0.00205(16) -0.00039(16) 0.00074(17)
P1B 0.0126(13) 0.0188(13) 0.0126(12) -0.0016(10) 0.0013(10) 0.0004(10)
P2B 0.0166(13) 0.0194(13) 0.0121(12) -0.0003(10) 0.0027(10) 0.0017(11)
O1B 0.011(3) 0.017(3) 0.018(3) -0.005(2) -0.003(2) -0.002(2)
O2B 0.018(3) 0.015(3) 0.012(3) 0.002(2) 0.000(2) -0.002(2)
N1B 0.021(3) 0.011(3) 0.008(3) 0.002(3) -0.002(3) -0.001(3)
C1B 0.011(4) 0.017(4) 0.018(4) -0.003(3) 0.001(3) 0.000(3)
C2B 0.010(4) 0.016(4) 0.012(4) -0.002(3) -0.003(3) 0.000(3)
C3B 0.017(4) 0.014(4) 0.015(4) -0.001(3) 0.004(3) 0.000(3)
C4B 0.014(4) 0.017(4) 0.012(3) -0.001(3) 0.003(3) -0.003(3)
C5B 0.012(4) 0.020(4) 0.019(4) -0.002(3) -0.001(3) 0.010(3)
C6B 0.012(4) 0.014(4) 0.010(3) 0.001(3) -0.005(3) 0.000(3)
C7B 0.011(4) 0.021(4) 0.015(4) -0.006(3) -0.001(3) 0.003(3)
C8B 0.014(4) 0.017(4) 0.015(4) 0.000(3) -0.004(3) -0.001(3)
C9B 0.012(4) 0.020(4) 0.009(3) -0.006(3) 0.001(3) 0.000(3)
C10B 0.011(4) 0.014(4) 0.011(3) 0.000(3) 0.004(3) 0.006(3)
C11B 0.018(4) 0.014(4) 0.020(4) -0.011(3) 0.005(3) 0.004(3)
C12B 0.012(4) 0.012(3) 0.012(3) 0.004(3) 0.002(3) 0.003(3)
C13B 0.018(4) 0.018(4) 0.014(4) -0.003(3) -0.005(3) 0.003(3)
C14B 0.010(4) 0.013(4) 0.015(4) 0.002(3) -0.003(3) 0.005(3)
C15B 0.012(4) 0.013(3) 0.019(4) -0.001(3) -0.005(3) -0.001(3)
C16B 0.016(4) 0.021(4) 0.018(4) -0.005(3) 0.002(3) 0.001(3)
C17B 0.011(4) 0.019(4) 0.012(4) -0.001(3) -0.003(3) 0.006(3)
C18B 0.020(4) 0.019(4) 0.018(4) 0.000(3) -0.002(3) 0.001(3)
C19B 0.017(4) 0.025(4) 0.026(4) -0.002(3) -0.002(3) 0.008(3)
C20B 0.027(4) 0.025(4) 0.031(4) -0.007(3) -0.003(3) 0.001(3)
C21B 0.021(4) 0.024(4) 0.037(4) 0.001(3) -0.004(3) 0.002(3)
C22B 0.025(4) 0.033(4) 0.028(4) -0.005(3) 0.004(3) -0.007(3)
C23B 0.034(4) 0.044(4) 0.034(4) 0.005(4) 0.007(4) -0.005(4)
C24B 0.037(5) 0.040(4) 0.043(4) -0.008(4) -0.008(4) -0.012(4)
C25B 0.032(5) 0.042(4) 0.050(5) 0.007(4) 0.005(4) -0.005(4)
C26B 0.022(4) 0.017(4) 0.019(4) -0.003(3) -0.003(3) 0.002(3)
C27B 0.023(4) 0.030(4) 0.031(4) -0.003(3) -0.009(3) -0.004(3)
C28B 0.026(4) 0.030(4) 0.021(4) -0.005(3) 0.002(3) 0.006(3)
C29B 0.019(4) 0.020(4) 0.021(4) 0.000(3) -0.001(3) -0.002(3)
C30B 0.020(4) 0.020(4) 0.013(4) -0.003(3) -0.004(3) -0.003(3)
C31B 0.021(4) 0.026(4) 0.019(4) 0.008(3) -0.003(3) 0.006(3)
C32B 0.031(4) 0.026(4) 0.024(4) 0.008(3) -0.003(3) -0.004(3)
C33B 0.024(4) 0.024(4) 0.027(4) 0.001(3) 0.001(3) -0.002(3)
C34B 0.022(4) 0.018(4) 0.020(4) -0.005(3) -0.005(3) 0.004(3)
C35B 0.030(4) 0.024(4) 0.027(4) -0.006(3) 0.001(3) -0.002(3)
C36B 0.033(4) 0.024(4) 0.026(4) -0.003(3) -0.008(3) 0.005(3)
C37B 0.029(4) 0.035(4) 0.030(4) -0.005(3) -0.010(3) -0.002(3)
C38B 0.021(4) 0.023(4) 0.024(4) -0.005(3) 0.001(3) -0.003(3)
C39B 0.024(4) 0.039(4) 0.027(4) -0.004(3) 0.002(3) -0.006(3)
C40B 0.016(4) 0.028(4) 0.020(4) -0.002(3) -0.007(3) 0.006(3)
C41B 0.026(4) 0.035(4) 0.025(4) -0.002(3) 0.007(3) 0.003(3)
C42B 0.015(4) 0.025(4) 0.018(4) -0.009(3) 0.001(3) 0.008(3)
C43B 0.024(4) 0.029(4) 0.023(4) -0.002(3) 0.000(3) 0.003(3)
C44B 0.022(4) 0.038(4) 0.022(4) -0.005(3) -0.002(3) 0.003(3)
C45B 0.043(5) 0.044(5) 0.039(4) -0.020(4) 0.008(4) 0.000(4)
C46B 0.018(4) 0.023(4) 0.024(4) -0.006(3) 0.003(3) 0.005(3)
C47B 0.031(4) 0.035(4) 0.033(4) -0.008(4) 0.000(4) 0.003(4)
C48B 0.029(4) 0.025(4) 0.026(4) -0.004(3) 0.004(3) -0.001(3)
C49B 0.033(4) 0.031(4) 0.034(4) 0.000(3) 0.010(4) 0.001(4)
C50B 0.022(4) 0.026(4) 0.018(4) -0.003(3) 0.006(3) 0.006(3)
Ir3 0.0203(2) 0.0293(3) 0.0115(2) -0.00465(18) 0.00299(17) 0.00155(19)
P1C 0.0227(15) 0.0370(16) 0.0176(13) -0.0119(12) 0.0020(11) 0.0036(12)
P2C 0.0227(14) 0.0179(13) 0.0176(13) -0.0020(11) -0.0062(11) 0.0018(11)
O1C 0.022(3) 0.027(3) 0.015(3) -0.004(2) -0.001(3) 0.002(3)
O2C 0.021(3) 0.029(3) 0.018(3) -0.001(3) 0.003(3) 0.001(3)
N1C 0.012(3) 0.020(3) 0.010(3) -0.002(3) 0.003(3) 0.002(3)
C1C 0.028(4) 0.023(4) 0.014(4) -0.003(3) -0.002(3) 0.002(3)
C2C 0.034(4) 0.032(4) 0.027(4) -0.010(3) -0.004(4) 0.000(4)
C3C 0.039(5) 0.036(4) 0.039(4) -0.017(4) -0.002(4) 0.002(4)
C4C 0.049(5) 0.053(5) 0.054(5) -0.017(4) -0.011(4) -0.007(4)
C5C 0.034(4) 0.035(4) 0.034(4) -0.015(4) -0.001(4) -0.004(4)
C6C 0.024(4) 0.026(4) 0.020(4) -0.005(3) 0.004(3) -0.004(3)
C7C 0.014(4) 0.019(4) 0.012(3) -0.005(3) 0.004(3) 0.000(3)
C8C 0.028(4) 0.036(4) 0.031(4) -0.001(4) 0.002(3) -0.010(4)
C9C 0.025(4) 0.030(4) 0.022(4) -0.015(3) 0.003(3) -0.003(3)
C10C 0.028(4) 0.025(4) 0.028(4) -0.015(3) 0.000(3) -0.003(3)
C11C 0.019(4) 0.019(4) 0.016(4) -0.002(3) -0.005(3) 0.000(3)
C12C 0.015(4) 0.017(4) 0.014(4) -0.001(3) -0.002(3) -0.001(3)
C13C 0.018(4) 0.023(4) 0.019(4) -0.003(3) 0.000(3) 0.004(3)
C14C 0.014(4) 0.018(4) 0.023(4) -0.004(3) -0.005(3) 0.009(3)
C15C 0.025(4) 0.030(4) 0.039(4) -0.004(4) -0.001(4) -0.002(3)
C16C 0.012(4) 0.024(4) 0.024(4) 0.003(3) 0.004(3) 0.000(3)
C17C 0.021(4) 0.026(4) 0.024(4) -0.003(3) -0.001(3) 0.002(3)
C18C 0.041(5) 0.037(4) 0.033(4) -0.012(4) -0.007(4) -0.005(4)
C19C 0.040(5) 0.040(4) 0.034(4) -0.004(4) -0.003(4) 0.010(4)
C20C 0.041(5) 0.038(4) 0.031(4) -0.006(4) -0.001(4) 0.005(4)
C21C 0.058(5) 0.045(5) 0.052(5) -0.016(4) -0.009(4) 0.003(4)
C22C 0.070(6) 0.079(6) 0.088(6) -0.014(4) -0.006(4) -0.005(4)
C23C 0.266(15) 0.286(15) 0.269(15) -0.050(5) -0.022(5) -0.006(5)
C24C 0.35(2) 0.35(2) 0.36(2) -0.053(6) -0.025(5) -0.001(5)
C25C 0.056(5) 0.067(5) 0.068(5) -0.013(4) -0.001(4) -0.011(4)
C26C 0.043(5) 0.051(5) 0.048(5) -0.019(4) 0.012(4) -0.007(4)
C27C 0.041(5) 0.060(5) 0.041(5) -0.008(4) 0.001(4) -0.002(4)
C28C 0.050(5) 0.077(5) 0.057(5) -0.019(4) -0.003(4) 0.005(4)
C29C 0.055(5) 0.059(5) 0.051(5) -0.021(4) 0.008(4) -0.005(4)
C30C 0.024(4) 0.028(4) 0.033(4) -0.012(3) -0.005(3) 0.004(3)
C31C 0.035(4) 0.042(4) 0.039(4) -0.013(4) -0.002(4) 0.002(4)
C32C 0.056(5) 0.052(5) 0.055(5) -0.017(4) -0.017(4) 0.008(4)
C33C 0.048(5) 0.046(5) 0.042(4) -0.019(4) -0.005(4) -0.001(4)
C34C 0.025(4) 0.019(4) 0.029(4) 0.002(3) 0.001(3) -0.001(3)
C35C 0.036(4) 0.037(4) 0.032(4) 0.000(4) -0.001(4) -0.004(4)
C36C 0.040(5) 0.041(4) 0.044(5) 0.008(4) 0.005(4) -0.008(4)
C37C 0.032(4) 0.040(4) 0.030(4) 0.000(3) 0.007(4) 0.000(4)
C38C 0.021(4) 0.023(4) 0.016(4) 0.005(3) -0.001(3) 0.010(3)
C39C 0.053(5) 0.052(5) 0.040(5) 0.000(4) -0.004(4) 0.011(4)
C40C 0.025(4) 0.032(4) 0.023(4) -0.003(3) -0.007(3) 0.001(3)
C41C 0.031(4) 0.039(4) 0.028(4) -0.003(3) 0.000(4) 0.009(4)
C42C 0.031(4) 0.037(4) 0.024(4) -0.006(3) -0.003(4) 0.005(4)
C43C 0.069(5) 0.067(5) 0.057(5) -0.018(4) -0.016(4) 0.003(4)
C44C 0.024(4) 0.029(4) 0.034(4) -0.002(3) -0.001(3) -0.002(3)
C45C 0.032(4) 0.033(4) 0.045(4) -0.007(4) -0.005(4) -0.003(3)
C46C 0.019(4) 0.021(4) 0.026(4) -0.004(3) -0.003(3) 0.002(3)
C47C 0.035(4) 0.030(4) 0.026(4) 0.003(3) 0.005(4) -0.003(4)
C48C 0.027(4) 0.033(4) 0.025(4) -0.005(3) 0.000(3) 0.002(3)
C49C 0.030(4) 0.037(4) 0.037(4) -0.010(3) -0.004(4) 0.008(4)
C50C 0.020(4) 0.027(4) 0.016(4) -0.001(3) 0.004(3) 0.002(3)
Ir4 0.0247(2) 0.0376(3) 0.0113(2) -0.00245(18) 0.00632(18) 0.0060(2)
P1D 0.0368(16) 0.0342(15) 0.0118(12) -0.0044(12) -0.0026(11) 0.0040(14)
P2D 0.0192(14) 0.0311(15) 0.0234(14) -0.0020(12) 0.0022(11) 0.0064(12)
O1D 0.023(3) 0.031(3) 0.019(3) 0.001(3) 0.002(3) 0.003(3)
O2D 0.029(3) 0.034(3) 0.020(3) 0.001(3) 0.011(3) 0.005(3)
N1D 0.018(3) 0.015(3) 0.012(3) 0.000(3) 0.003(3) -0.001(3)
C1D 0.029(4) 0.032(4) 0.019(4) -0.003(3) 0.000(3) 0.005(4)
C2D 0.032(4) 0.031(4) 0.018(4) 0.001(3) -0.004(3) 0.003(4)
C3D 0.035(4) 0.034(4) 0.026(4) -0.003(3) -0.012(4) 0.010(4)
C4D 0.026(4) 0.031(4) 0.026(4) -0.010(3) -0.006(3) 0.008(3)
C5D 0.021(4) 0.031(4) 0.021(4) -0.005(3) 0.001(3) 0.004(3)
C6D 0.026(4) 0.022(4) 0.016(4) -0.004(3) -0.002(3) 0.001(3)
C7D 0.017(4) 0.028(4) 0.017(4) 0.001(3) -0.005(3) 0.005(3)
C8D 0.014(4) 0.026(4) 0.017(4) -0.001(3) -0.002(3) 0.007(3)
C9D 0.024(4) 0.035(4) 0.024(4) -0.010(3) 0.005(3) -0.003(3)
C10D 0.019(4) 0.020(4) 0.016(4) 0.003(3) 0.002(3) 0.000(3)
C11D 0.016(4) 0.021(4) 0.013(4) -0.003(3) -0.002(3) 0.000(3)
C12D 0.015(4) 0.024(4) 0.012(4) -0.005(3) -0.003(3) -0.004(3)
C13D 0.021(4) 0.023(4) 0.018(4) -0.005(3) -0.002(3) 0.002(3)
C14D 0.024(4) 0.024(4) 0.022(4) -0.004(3) -0.005(3) -0.009(3)
C15D 0.021(4) 0.026(4) 0.027(4) -0.008(3) 0.005(3) 0.005(3)
C16D 0.029(4) 0.029(4) 0.025(4) -0.005(3) -0.001(3) 0.009(3)
C17D 0.020(4) 0.033(4) 0.024(4) -0.005(3) -0.005(3) 0.002(3)
C18D 0.037(4) 0.032(4) 0.032(4) -0.007(4) 0.001(4) 0.004(4)
C19D 0.050(5) 0.049(5) 0.040(5) -0.006(4) 0.005(4) -0.005(4)
C20D 0.033(4) 0.031(4) 0.026(4) 0.001(3) -0.003(4) 0.002(4)
C21D 0.051(5) 0.044(5) 0.043(5) 0.007(4) -0.006(4) 0.003(4)
C22D 0.045(5) 0.045(5) 0.045(5) -0.009(4) -0.006(4) 0.004(4)
C23D 0.058(5) 0.061(5) 0.052(5) -0.012(4) -0.014(4) 0.023(4)
C24D 0.024(4) 0.024(4) 0.024(4) 0.006(3) 0.002(3) 0.002(3)
C25D 0.065(5) 0.071(5) 0.080(5) -0.014(4) -0.019(4) 0.008(4)
C26D 0.029(4) 0.039(4) 0.032(4) -0.004(4) 0.005(4) 0.002(4)
C27D 0.044(5) 0.073(5) 0.051(5) 0.001(4) 0.003(4) 0.007(4)
C28D 0.048(5) 0.050(5) 0.038(4) -0.007(4) 0.003(4) 0.005(4)
C29D 0.046(5) 0.046(5) 0.038(4) 0.002(4) 0.014(4) 0.007(4)
C30D 0.024(4) 0.020(4) 0.027(4) -0.001(3) -0.005(3) -0.001(3)
C31D 0.057(5) 0.062(5) 0.055(5) 0.000(4) -0.011(4) -0.010(4)
C32D 0.077(6) 0.091(6) 0.075(6) 0.015(4) -0.013(4) -0.012(4)
C33D 0.089(6) 0.086(6) 0.074(6) -0.012(4) -0.007(4) 0.013(4)
C34D 0.043(5) 0.035(4) 0.035(4) -0.007(4) 0.013(4) 0.009(4)
C35D 0.052(5) 0.046(5) 0.038(4) -0.022(4) 0.003(4) -0.001(4)
C36D 0.048(5) 0.052(5) 0.044(5) -0.014(4) 0.007(4) 0.006(4)
C37D 0.060(5) 0.051(5) 0.048(5) -0.010(4) 0.004(4) 0.009(4)
C38D 0.045(5) 0.038(4) 0.025(4) -0.008(3) 0.000(4) 0.011(4)
C39D 0.065(5) 0.056(5) 0.052(5) -0.021(4) -0.006(4) 0.004(4)
C40D 0.039(5) 0.034(4) 0.031(4) -0.003(3) -0.001(4) 0.003(4)
C41D 0.050(5) 0.050(5) 0.052(5) -0.002(4) -0.009(4) -0.005(4)
C42D 0.038(4) 0.036(4) 0.028(4) -0.004(4) -0.003(4) 0.001(4)
C43D 0.044(5) 0.043(5) 0.040(4) -0.003(4) 0.000(4) -0.002(4)
C44D 0.050(5) 0.050(5) 0.048(5) -0.004(4) -0.006(4) 0.000(4)
C45D 0.062(5) 0.057(5) 0.066(5) -0.008(4) -0.016(4) 0.007(4)
C46D 0.018(4) 0.034(4) 0.020(4) 0.005(3) -0.007(3) 0.005(3)
C47D 0.033(4) 0.037(4) 0.025(4) -0.006(3) -0.002(4) -0.005(4)
C48D 0.029(4) 0.045(4) 0.038(4) 0.000(4) 0.005(4) 0.000(4)
C49D 0.042(5) 0.043(5) 0.053(5) -0.012(4) 0.000(4) 0.004(4)
C50D 0.025(4) 0.033(4) 0.040(4) -0.007(4) 0.014(4) 0.000(3)
C1E 0.037(5) 0.042(5) 0.042(5) -0.008(4) -0.007(4) 0.006(4)
C2E 0.033(5) 0.034(4) 0.049(5) 0.005(4) -0.004(4) 0.002(4)
C3E 0.030(4) 0.044(5) 0.025(4) 0.012(4) -0.007(4) 0.002(4)
C1F 0.038(5) 0.052(5) 0.039(5) -0.016(4) -0.002(4) 0.000(4)
C2F 0.034(5) 0.041(4) 0.051(5) -0.013(4) -0.006(4) -0.003(4)
C3F 0.042(5) 0.052(5) 0.049(5) -0.012(4) -0.010(4) -0.008(4)
P2 0.0255(16) 0.0414(17) 0.0271(15) -0.0147(13) -0.0016(13) 0.0019(13)
F1B 0.053(3) 0.067(3) 0.019(3) 0.000(3) 0.007(3) 0.020(3)
F2B 0.041(3) 0.075(4) 0.045(3) -0.010(3) 0.006(3) -0.009(3)
F3B 0.036(3) 0.050(3) 0.030(3) -0.011(2) -0.012(2) 0.003(3)
F4B 0.042(3) 0.044(3) 0.042(3) -0.013(3) 0.009(3) 0.003(3)
F5B 0.061(4) 0.077(4) 0.077(4) -0.024(3) -0.049(3) -0.002(3)
F6B 0.057(4) 0.051(3) 0.054(3) -0.026(3) -0.004(3) 0.018(3)
P3 0.0212(15) 0.0409(17) 0.0233(14) -0.0036(13) 0.0028(12) -0.0013(13)
F1C 0.047(3) 0.061(3) 0.042(3) -0.019(3) 0.011(3) 0.016(3)
F2C 0.050(3) 0.043(3) 0.039(3) -0.024(3) 0.010(3) -0.015(3)
F3C 0.037(3) 0.092(4) 0.053(3) -0.008(3) -0.012(3) 0.008(3)
F4C 0.046(3) 0.049(3) 0.049(3) 0.004(3) -0.004(3) -0.010(3)
F5C 0.067(4) 0.057(3) 0.062(4) -0.007(3) 0.010(3) -0.020(3)
F6C 0.017(3) 0.068(3) 0.018(3) 0.009(2) -0.002(2) 0.009(2)

loop_
_atom_type_symbol
_atom_type_description
_atom_type_scat_dispersion_real
_atom_type_scat_dispersion_imag
_atom_type_scat_source
C C 0.0033 0.0016 'International Tables Vol C Tables 4.2.6.8 and 6.1.1.4'
H H 0.0000 0.0000 'International Tables Vol C Tables 4.2.6.8 and 6.1.1.4'
N N 0.0061 0.0033 'International Tables Vol C Tables 4.2.6.8 and 6.1.1.4'
O O 0.0106 0.0060 'International Tables Vol C Tables 4.2.6.8 and 6.1.1.4'
F F 0.0171 0.0103 'International Tables Vol C Tables 4.2.6.8 and 6.1.1.4'
P P 0.1023 0.0942 'International Tables Vol C Tables 4.2.6.8 and 6.1.1.4'
Ir Ir -1.4442 7.9887 'International Tables Vol C Tables 4.2.6.8 and 6.1.1.4'

loop_
_geom_angle_atom_site_label_1
_geom_angle_atom_site_label_2
_geom_angle_atom_site_label_3
_geom_angle
_geom_angle_site_symmetry_3
_geom_angle_publ_flag
O2A Ir1 O1A 173.5(2) . yes
O2A Ir1 C50A 94.2(3) . yes
O1A Ir1 C50A 92.3(3) . yes
O2A Ir1 N1A 87.4(2) . yes
O1A Ir1 N1A 86.1(2) . yes
C50A Ir1 N1A 177.4(3) . yes
O2A Ir1 P2A 82.62(17) . yes
O1A Ir1 P2A 98.06(18) . yes
C50A Ir1 P2A 84.4(2) . yes
N1A Ir1 P2A 93.78(18) . yes
O2A Ir1 P1A 98.16(17) . yes
O1A Ir1 P1A 81.81(18) . yes
C50A Ir1 P1A 89.8(2) . yes
N1A Ir1 P1A 91.96(18) . yes
P2A Ir1 P1A 174.24(8) . yes
C40A P1A C38A 103.4(4) . ?
C40A P1A C42A 103.5(4) . ?
C38A P1A C42A 103.6(4) . ?
C40A P1A Ir1 114.9(3) . ?
C38A P1A Ir1 119.0(3) . ?
C42A P1A Ir1 110.7(3) . ?
C48A P2A C44A 104.7(5) . ?
C48A P2A C46A 103.3(4) . ?
C44A P2A C46A 105.6(4) . ?
C48A P2A Ir1 115.0(3) . ?
C44A P2A Ir1 108.9(3) . ?
C46A P2A Ir1 118.1(3) . ?
C1A O1A Ir1 118.4(5) . ?
C17A O2A Ir1 119.2(5) . ?
C11A N1A C7A 122.5(7) . ?
C11A N1A Ir1 118.0(5) . ?
C7A N1A Ir1 119.4(5) . ?
O1A C1A C6A 121.9(8) . ?
O1A C1A C2A 117.9(8) . ?
C6A C1A C2A 120.1(8) . ?
C3A C2A C1A 117.1(8) . ?
C3A C2A C18A 121.2(8) . ?
C1A C2A C18A 121.7(8) . ?
C2A C3A C4A 123.3(8) . ?
C5A C4A C3A 117.6(8) . ?
C5A C4A C22A 124.0(8) . ?
C3A C4A C22A 118.4(8) . ?
C4A C5A C6A 122.7(8) . ?
C1A C6A C5A 118.2(8) . ?
C1A C6A C7A 124.9(8) . ?
C5A C6A C7A 116.9(8) . ?
N1A C7A C8A 117.4(7) . ?
N1A C7A C6A 122.3(8) . ?
C8A C7A C6A 120.2(8) . ?
C9A C8A C7A 124.0(8) . ?
C8A C9A C10A 116.0(8) . ?
C8A C9A C26A 121.5(7) . ?
C10A C9A C26A 122.4(7) . ?
C11A C10A C9A 119.5(8) . ?
N1A C11A C10A 120.2(7) . ?
N1A C11A C12A 123.3(7) . ?
C10A C11A C12A 116.2(7) . ?
C13A C12A C17A 119.2(7) . ?
C13A C12A C11A 118.0(7) . ?
C17A C12A C11A 122.5(7) . ?
C14A C13A C12A 121.5(8) . ?
C13A C14A C15A 118.2(8) . ?
C13A C14A C30A 119.7(7) . ?
C15A C14A C30A 122.1(7) . ?
C16A C15A C14A 124.0(8) . ?
C15A C16A C17A 116.8(8) . ?
C15A C16A C34A 122.7(8) . ?
C17A C16A C34A 120.2(8) . ?
O2A C17A C12A 120.7(7) . ?
O2A C17A C16A 120.4(8) . ?
C12A C17A C16A 118.7(8) . ?
C20A C18A C21A 107.4(8) . ?
C20A C18A C2A 113.1(7) . ?
C21A C18A C2A 112.7(8) . ?
C20A C18A C19A 110.8(8) . ?
C21A C18A C19A 106.4(8) . ?
C2A C18A C19A 106.3(8) . ?
C23A C22A C24A 111.4(7) . ?
C23A C22A C25A 105.9(7) . ?
C24A C22A C25A 107.0(7) . ?
C23A C22A C4A 112.5(7) . ?
C24A C22A C4A 108.8(7) . ?
C25A C22A C4A 111.2(7) . ?
C27A C26A C29A 110.9(7) . ?
C27A C26A C9A 108.8(7) . ?
C29A C26A C9A 112.2(7) . ?
C27A C26A C28A 109.4(7) . ?
C29A C26A C28A 109.7(7) . ?
C9A C26A C28A 105.7(7) . ?
C32A C30A C31A 107.8(7) . ?
C32A C30A C33A 110.2(7) . ?
C31A C30A C33A 108.6(7) . ?
C32A C30A C14A 112.8(7) . ?
C31A C30A C14A 110.0(7) . ?
C33A C30A C14A 107.5(7) . ?
C35A C34A C37A 110.8(8) . ?
C35A C34A C16A 110.6(8) . ?
C37A C34A C16A 111.1(7) . ?
C35A C34A C36A 108.8(7) . ?
C37A C34A C36A 106.0(7) . ?
C16A C34A C36A 109.3(7) . ?
C39A C38A P1A 115.3(6) . ?
C41A C40A P1A 117.1(6) . ?
C43A C42A P1A 114.9(6) . ?
C45A C44A P2A 117.9(7) . ?
C47A C46A P2A 115.4(6) . ?
C49A C48A P2A 119.9(7) . ?
O2B Ir2 O1B 173.4(2) . yes
O2B Ir2 N1B 86.3(2) . yes
O1B Ir2 N1B 87.1(2) . yes
O2B Ir2 C50B 95.6(3) . yes
O1B Ir2 C50B 91.0(3) . yes
N1B Ir2 C50B 177.1(3) . yes
O2B Ir2 P2B 82.09(17) . yes
O1B Ir2 P2B 98.13(17) . yes
N1B Ir2 P2B 93.62(19) . yes
C50B Ir2 P2B 84.5(2) . yes
O2B Ir2 P1B 98.47(17) . yes
O1B Ir2 P1B 82.05(17) . yes
N1B Ir2 P1B 92.72(19) . yes
C50B Ir2 P1B 89.2(2) . yes
P2B Ir2 P1B 173.65(8) . yes
C42B P1B C38B 102.7(4) . ?
C42B P1B C40B 102.6(4) . ?
C38B P1B C40B 104.4(4) . ?
C42B P1B Ir2 116.1(3) . ?
C38B P1B Ir2 117.6(3) . ?
C40B P1B Ir2 111.7(3) . ?
C46B P2B C44B 103.3(4) . ?
C46B P2B C48B 105.8(4) . ?
C44B P2B C48B 103.3(4) . ?
C46B P2B Ir2 117.1(3) . ?
C44B P2B Ir2 111.0(3) . ?
C48B P2B Ir2 114.9(3) . ?
C1B O1B Ir2 120.6(5) . ?
C17B O2B Ir2 120.2(5) . ?
C11B N1B C7B 119.8(7) . ?
C11B N1B Ir2 120.8(6) . ?
C7B N1B Ir2 119.3(5) . ?
O1B C1B C2B 119.8(7) . ?
O1B C1B C6B 119.3(7) . ?
C2B C1B C6B 120.9(8) . ?
C3B C2B C1B 116.3(8) . ?
C3B C2B C18B 121.7(7) . ?
C1B C2B C18B 121.9(8) . ?
C2B C3B C4B 124.8(8) . ?
C5B C4B C3B 118.2(8) . ?
C5B C4B C22B 120.2(8) . ?
C3B C4B C22B 121.3(8) . ?
C4B C5B C6B 122.1(8) . ?
C1B C6B C5B 117.2(7) . ?
C1B C6B C7B 124.4(8) . ?
C5B C6B C7B 117.7(7) . ?
N1B C7B C8B 119.7(8) . ?
N1B C7B C6B 120.8(7) . ?
C8B C7B C6B 119.5(8) . ?
C7B C8B C9B 121.7(8) . ?
C10B C9B C8B 116.1(8) . ?
C10B C9B C26B 125.1(8) . ?
C8B C9B C26B 118.8(8) . ?
C9B C10B C11B 123.6(8) . ?
N1B C11B C10B 118.6(8) . ?
N1B C11B C12B 120.7(8) . ?
C10B C11B C12B 120.6(8) . ?
C17B C12B C13B 119.1(8) . ?
C17B C12B C11B 123.4(8) . ?
C13B C12B C11B 116.4(8) . ?
C14B C13B C12B 122.3(8) . ?
C13B C14B C15B 117.8(8) . ?
C13B C14B C30B 118.9(8) . ?
C15B C14B C30B 122.9(7) . ?
C14B C15B C16B 123.7(8) . ?
C15B C16B C17B 117.1(8) . ?
C15B C16B C34B 120.8(7) . ?
C17B C16B C34B 122.0(7) . ?
O2B C17B C12B 121.6(8) . ?
O2B C17B C16B 118.7(7) . ?
C12B C17B C16B 119.6(8) . ?
C2B C18B C19B 109.7(7) . ?
C2B C18B C21B 113.6(7) . ?
C19B C18B C21B 108.1(7) . ?
C2B C18B C20B 111.4(7) . ?
C19B C18B C20B 108.7(7) . ?
C21B C18B C20B 105.2(7) . ?
C4B C22B C25B 113.7(8) . ?
C4B C22B C24B 110.1(7) . ?
C25B C22B C24B 110.4(8) . ?
C4B C22B C23B 107.4(8) . ?
C25B C22B C23B 109.4(8) . ?
C24B C22B C23B 105.4(8) . ?
C27B C26B C9B 111.6(7) . ?
C27B C26B C29B 107.5(7) . ?
C9B C26B C29B 111.5(7) . ?
C27B C26B C28B 111.3(8) . ?
C9B C26B C28B 106.1(7) . ?
C29B C26B C28B 108.8(7) . ?
C31B C30B C33B 110.0(7) . ?
C31B C30B C32B 107.8(7) . ?
C33B C30B C32B 108.8(7) . ?
C31B C30B C14B 110.5(7) . ?
C33B C30B C14B 107.9(7) . ?
C32B C30B C14B 111.8(7) . ?
C35B C34B C37B 112.0(7) . ?
C35B C34B C36B 107.7(7) . ?
C37B C34B C36B 104.7(7) . ?
C35B C34B C16B 106.7(7) . ?
C37B C34B C16B 112.3(7) . ?
C36B C34B C16B 113.6(7) . ?
C39B C38B P1B 113.1(6) . ?
C41B C40B P1B 115.5(6) . ?
C43B C42B P1B 116.4(6) . ?
C45B C44B P2B 118.0(7) . ?
C47B C46B P2B 113.8(6) . ?
C49B C48B P2B 115.8(6) . ?
O2C Ir3 O1C 173.2(2) . yes
O2C Ir3 N1C 86.6(3) . yes
O1C Ir3 N1C 86.6(2) . yes
O2C Ir3 C50C 94.1(3) . yes
O1C Ir3 C50C 92.7(3) . yes
N1C Ir3 C50C 178.3(3) . yes
O2C Ir3 P2C 97.05(19) . yes
O1C Ir3 P2C 83.01(18) . yes
N1C Ir3 P2C 93.64(19) . yes
C50C Ir3 P2C 84.7(2) . yes
O2C Ir3 P1C 80.95(19) . yes
O1C Ir3 P1C 99.94(18) . yes
N1C Ir3 P1C 94.24(19) . yes
C50C Ir3 P1C 87.5(2) . yes
P2C Ir3 P1C 171.73(9) . yes
C38C P1C C40C 107.2(4) . ?
C38C P1C C42C 105.0(4) . ?
C40C P1C C42C 103.4(4) . ?
C38C P1C Ir3 109.5(3) . ?
C40C P1C Ir3 115.9(3) . ?
C42C P1C Ir3 114.9(3) . ?
C46C P2C C48C 103.7(4) . ?
C46C P2C C44C 107.3(4) . ?
C48C P2C C44C 102.3(4) . ?
C46C P2C Ir3 117.2(3) . ?
C48C P2C Ir3 112.5(3) . ?
C44C P2C Ir3 112.5(3) . ?
C1C O1C Ir3 118.3(5) . ?
C17C O2C Ir3 120.5(5) . ?
C11C N1C C7C 121.6(7) . ?
C11C N1C Ir3 119.4(6) . ?
C7C N1C Ir3 118.9(5) . ?
O1C C1C C2C 120.8(8) . ?
O1C C1C C6C 121.5(8) . ?
C2C C1C C6C 117.7(9) . ?
C3C C2C C1C 119.4(9) . ?
C3C C2C C18C 119.6(9) . ?
C1C C2C C18C 120.9(9) . ?
C2C C3C C4C 121.9(10) . ?
C5C C4C C3C 118.2(10) . ?
C5C C4C C22C 123.0(10) . ?
C3C C4C C22C 118.7(10) . ?
C6C C5C C4C 121.2(10) . ?
C5C C6C C1C 120.9(9) . ?
C5C C6C C7C 117.5(8) . ?
C1C C6C C7C 121.2(8) . ?
N1C C7C C8C 118.1(8) . ?
N1C C7C C6C 121.4(7) . ?
C8C C7C C6C 120.5(8) . ?
C9C C8C C7C 124.1(9) . ?
C8C C9C C10C 115.5(9) . ?
C8C C9C C26C 121.4(9) . ?
C10C C9C C26C 123.0(8) . ?
C9C C10C C11C 122.9(8) . ?
N1C C11C C10C 117.7(8) . ?
N1C C11C C12C 122.8(8) . ?
C10C C11C C12C 119.6(8) . ?
C13C C12C C17C 117.7(8) . ?
C13C C12C C11C 119.5(8) . ?
C17C C12C C11C 122.0(8) . ?
C14C C13C C12C 123.7(8) . ?
C13C C14C C15C 118.1(9) . ?
C13C C14C C30C 122.4(8) . ?
C15C C14C C30C 119.5(8) . ?
C16C C15C C14C 124.0(9) . ?
C15C C16C C17C 115.8(8) . ?
C15C C16C C34C 123.4(8) . ?
C17C C16C C34C 120.7(8) . ?
O2C C17C C12C 121.8(8) . ?
O2C C17C C16C 117.8(8) . ?
C12C C17C C16C 120.4(8) . ?
C2C C18C C21C 112.7(9) . ?
C2C C18C C20C 108.1(8) . ?
C21C C18C C20C 107.9(9) . ?
C2C C18C C19C 110.7(8) . ?
C21C C18C C19C 109.2(8) . ?
C20C C18C C19C 108.1(8) . ?
C23C C22C C24C 115.7(14) . ?
C23C C22C C25C 104.4(11) . ?
C24C C22C C25C 106.3(11) . ?
C23C C22C C4C 108.4(14) . ?
C24C C22C C4C 109.3(15) . ?
C25C C22C C4C 112.7(10) . ?
C29C C26C C9C 113.6(9) . ?
C29C C26C C28C 113.4(10) . ?
C9C C26C C28C 108.7(9) . ?
C29C C26C C27C 106.7(9) . ?
C9C C26C C27C 108.3(8) . ?
C28C C26C C27C 105.7(9) . ?
C33C C30C C14C 112.8(8) . ?
C33C C30C C32C 108.9(8) . ?
C14C C30C C32C 107.4(8) . ?
C33C C30C C31C 109.4(8) . ?
C14C C30C C31C 109.1(7) . ?
C32C C30C C31C 109.2(8) . ?
C35C C34C C37C 111.7(8) . ?
C35C C34C C16C 108.1(7) . ?
C37C C34C C16C 111.9(7) . ?
C35C C34C C36C 108.6(8) . ?
C37C C34C C36C 109.4(8) . ?
C16C C34C C36C 107.0(8) . ?
C39C C38C P1C 118.0(7) . ?
C41C C40C P1C 115.9(7) . ?
C43C C42C P1C 115.1(7) . ?
C45C C44C P2C 115.9(7) . ?
C47C C46C P2C 112.0(6) . ?
C49C C48C P2C 113.0(6) . ?
O1D Ir4 O2D 172.1(2) . yes
O1D Ir4 C50D 93.3(3) . yes
O2D Ir4 C50D 94.6(3) . yes
O1D Ir4 N1D 86.8(3) . yes
O2D Ir4 N1D 85.3(3) . yes
C50D Ir4 N1D 178.8(3) . yes
O1D Ir4 P2D 82.83(19) . yes
O2D Ir4 P2D 97.0(2) . yes
C50D Ir4 P2D 86.8(3) . yes
N1D Ir4 P2D 94.3(2) . yes
O1D Ir4 P1D 99.65(19) . yes
O2D Ir4 P1D 81.6(2) . yes
C50D Ir4 P1D 85.7(3) . yes
N1D Ir4 P1D 93.1(2) . yes
P2D Ir4 P1D 172.30(9) . yes
C38D P1D C40D 104.8(5) . ?
C38D P1D C42D 104.6(5) . ?
C40D P1D C42D 105.9(5) . ?
C38D P1D Ir4 109.6(3) . ?
C40D P1D Ir4 115.4(4) . ?
C42D P1D Ir4 115.5(3) . ?
C46D P2D C48D 103.1(5) . ?
C46D P2D C44D 109.0(4) . ?
C48D P2D C44D 104.1(5) . ?
C46D P2D Ir4 116.2(3) . ?
C48D P2D Ir4 112.4(3) . ?
C44D P2D Ir4 111.1(4) . ?
C1D O1D Ir4 118.8(6) . ?
C17D O2D Ir4 121.8(6) . ?
C11D N1D C7D 120.6(7) . ?
C11D N1D Ir4 120.8(6) . ?
C7D N1D Ir4 118.5(6) . ?
O1D C1D C6D 119.9(8) . ?
O1D C1D C2D 120.0(9) . ?
C6D C1D C2D 120.0(9) . ?
C3D C2D C1D 117.7(9) . ?
C3D C2D C18D 122.0(9) . ?
C1D C2D C18D 120.4(9) . ?
C2D C3D C4D 123.6(9) . ?
C3D C4D C5D 118.3(9) . ?
C3D C4D C22D 119.6(9) . ?
C5D C4D C22D 121.9(9) . ?
C4D C5D C6D 120.2(9) . ?
C1D C6D C5D 119.0(8) . ?
C1D C6D C7D 123.9(9) . ?
C5D C6D C7D 116.6(8) . ?
N1D C7D C8D 120.2(8) . ?
N1D C7D C6D 120.5(8) . ?
C8D C7D C6D 119.1(8) . ?
C9D C8D C7D 120.4(8) . ?
C10D C9D C8D 118.2(8) . ?
C10D C9D C26D 122.5(9) . ?
C8D C9D C26D 119.2(8) . ?
C9D C10D C11D 120.9(8) . ?
N1D C11D C10D 119.4(8) . ?
N1D C11D C12D 121.0(8) . ?
C10D C11D C12D 119.4(8) . ?
C13D C12D C17D 116.4(8) . ?
C13D C12D C11D 117.7(8) . ?
C17D C12D C11D 125.7(8) . ?
C14D C13D C12D 122.3(8) . ?
C15D C14D C13D 118.3(9) . ?
C15D C14D C30D 120.4(8) . ?
C13D C14D C30D 121.3(8) . ?
C14D C15D C16D 123.1(9) . ?
C15D C16D C17D 118.9(9) . ?
C15D C16D C34D 120.2(8) . ?
C17D C16D C34D 120.9(8) . ?
O2D C17D C16D 121.2(8) . ?
O2D C17D C12D 118.7(8) . ?
C16D C17D C12D 120.0(9) . ?
C20D C18D C21D 106.3(8) . ?
C20D C18D C19D 110.3(9) . ?
C21D C18D C19D 108.3(8) . ?
C20D C18D C2D 108.0(8) . ?
C21D C18D C2D 112.4(9) . ?
C19D C18D C2D 111.4(8) . ?
C23D C22D C25D 109.6(10) . ?
C23D C22D C24D 107.0(9) . ?
C25D C22D C24D 108.1(9) . ?
C23D C22D C4D 110.6(9) . ?
C25D C22D C4D 112.4(9) . ?
C24D C22D C4D 109.0(8) . ?
C29D C26D C9D 115.0(8) . ?
C29D C26D C27D 112.4(9) . ?
C9D C26D C27D 110.2(9) . ?
C29D C26D C28D 105.2(8) . ?
C9D C26D C28D 108.7(8) . ?
C27D C26D C28D 104.6(8) . ?
C31D C30D C32D 108.3(9) . ?
C31D C30D C33D 102.7(9) . ?
C32D C30D C33D 112.0(9) . ?
C31D C30D C14D 109.4(8) . ?
C32D C30D C14D 110.4(8) . ?
C33D C30D C14D 113.6(8) . ?
C36D C34D C37D 105.0(8) . ?
C36D C34D C35D 110.8(9) . ?
C37D C34D C35D 108.8(9) . ?
C36D C34D C16D 112.3(8) . ?
C37D C34D C16D 113.4(8) . ?
C35D C34D C16D 106.7(8) . ?
C39D C38D P1D 117.1(7) . ?
C41D C40D P1D 116.4(7) . ?
C43D C42D P1D 113.7(7) . ?
C45D C44D P2D 120.0(8) . ?
C47D C46D P2D 115.7(6) . ?
C49D C48D P2D 115.4(7) . ?
C2E C1E C3E 116.5(10) 2_765 ?
C3E C2E C1E 122.9(10) . ?
C2E C3E C1E 120.5(10) 2_765 ?
C2F C1F C3F 120.3(11) 2_665 ?
C1F C2F C3F 118.6(10) . ?
C2F C3F C1F 121.1(11) 2_665 ?
C2G C1G C6G 120.0 . ?
C3G C2G C1G 120.0 . ?
C2G C3G C4G 120.0 . ?
C5G C4G C3G 120.0 . ?
C6G C5G C4G 120.0 . ?
C5G C6G C1G 120.0 . ?
C2H C1H C6H 120.0 . ?
C1H C2H C3H 120.0 . ?
C4H C3H C2H 120.0 . ?
C5H C4H C3H 120.0 . ?
C6H C5H C4H 120.0 . ?
C5H C6H C1H 120.0 . ?
C2I C1I C6I 120.0 . ?
C3I C2I C1I 120.0 . ?
C2I C3I C4I 120.0 . ?
C3I C4I C5I 120.0 . ?
C6I C5I C4I 120.0 . ?
C5I C6I C1I 120.0 . ?
F1A P1 F5A 96.5(10) . ?
F1A P1 F2A 91.9(9) . ?
F5A P1 F2A 90.9(10) . ?
F1A P1 F6A 95.0(9) . ?
F5A P1 F6A 168.2(11) . ?
F2A P1 F6A 86.0(10) . ?
F1A P1 F4A 92.7(9) . ?
F5A P1 F4A 88.7(10) . ?
F2A P1 F4A 175.4(10) . ?
F6A P1 F4A 93.5(9) . ?
F1A P1 F3A 172.5(10) . ?
F5A P1 F3A 89.4(9) . ?
F2A P1 F3A 92.6(9) . ?
F6A P1 F3A 79.4(9) . ?
F4A P1 F3A 82.8(8) . ?
C2J C1J C6J 120.0 . ?
C1J C2J C3J 120.0 . ?
C2J C3J C4J 120.0 . ?
C5J C4J C3J 120.0 . ?
C6J C5J C4J 120.0 . ?
C5J C6J C1J 120.0 . ?
F1B P2 F3B 91.7(3) . ?
F1B P2 F6B 90.1(3) . ?
F3B P2 F6B 90.9(3) . ?
F1B P2 F4B 90.7(3) . ?
F3B P2 F4B 89.2(3) . ?
F6B P2 F4B 179.1(4) . ?
F1B P2 F5B 88.0(4) . ?
F3B P2 F5B 178.5(4) . ?
F6B P2 F5B 90.6(4) . ?
F4B P2 F5B 89.3(3) . ?
F1B P2 F2B 178.1(4) . ?
F3B P2 F2B 89.6(3) . ?
F6B P2 F2B 88.5(3) . ?
F4B P2 F2B 90.7(3) . ?
F5B P2 F2B 90.7(4) . ?
F5C P3 F3C 91.0(4) . ?
F5C P3 F6C 90.0(3) . ?
F3C P3 F6C 177.4(4) . ?
F5C P3 F4C 177.4(4) . ?
F3C P3 F4C 91.6(3) . ?
F6C P3 F4C 87.3(3) . ?
F5C P3 F1C 88.5(3) . ?
F3C P3 F1C 91.0(3) . ?
F6C P3 F1C 86.6(3) . ?
F4C P3 F1C 91.5(3) . ?
F5C P3 F2C 90.3(3) . ?
F3C P3 F2C 89.3(3) . ?
F6C P3 F2C 93.1(3) . ?
F4C P3 F2C 89.7(3) . ?
F1C P3 F2C 178.8(4) . ?
F5D P4 F4D 91.2(6) . ?
F5D P4 F6D 91.4(6) . ?
F4D P4 F6D 91.5(5) . ?
F5D P4 F1D 174.1(6) . ?
F4D P4 F1D 94.3(5) . ?
F6D P4 F1D 90.8(5) . ?
F5D P4 F2D 90.5(6) . ?
F4D P4 F2D 177.9(6) . ?
F6D P4 F2D 89.6(6) . ?
F1D P4 F2D 84.0(5) . ?
F5D P4 F3D 89.0(6) . ?
F4D P4 F3D 90.8(6) . ?
F6D P4 F3D 177.6(6) . ?
F1D P4 F3D 88.6(5) . ?
F2D P4 F3D 88.0(5) . ?
C2K C1K C6K 120.0 . ?
C3K C2K C1K 120.0 . ?
C4K C3K C2K 120.0 . ?
C3K C4K C5K 120.0 . ?
C6K C5K C4K 120.0 . ?
C5K C6K C1K 120.0 . ?
F4E P5 F1E 93.9(7) . ?
F4E P5 F5E 89.3(7) . ?
F1E P5 F5E 87.9(7) . ?
F4E P5 F6E 88.2(7) . ?
F1E P5 F6E 176.1(8) . ?
F5E P5 F6E 88.9(7) . ?
F4E P5 F3E 95.0(8) . ?
F1E P5 F3E 95.4(7) . ?
F5E P5 F3E 174.4(8) . ?
F6E P5 F3E 87.7(7) . ?
F4E P5 F2E 176.2(8) . ?
F1E P5 F2E 88.9(7) . ?
F5E P5 F2E 88.3(7) . ?
F6E P5 F2E 88.8(7) . ?
F3E P5 F2E 87.2(7) . ?
C2L C1L C6L 120.0 . ?
C3L C2L C1L 120.0 . ?
C4L C3L C2L 120.0 . ?
C5L C4L C3L 120.0 . ?
C4L C5L C6L 120.0 . ?
C5L C6L C1L 120.0 . ?
F2F P6 F5F 99.1(11) . ?
F2F P6 F4F 166.6(13) . ?
F5F P6 F4F 85.5(11) . ?
F2F P6 F6F 105.2(12) . ?
F5F P6 F6F 92.8(12) . ?
F4F P6 F6F 87.0(12) . ?
F2F P6 F3F 92.5(11) . ?
F5F P6 F3F 159.8(11) . ?
F4F P6 F3F 79.7(10) . ?
F6F P6 F3F 100.0(11) . ?
F2F P6 F1F 88.3(10) . ?
F5F P6 F1F 79.1(11) . ?
F4F P6 F1F 80.2(10) . ?
F6F P6 F1F 165.3(12) . ?
F3F P6 F1F 84.8(9) . ?
C2M C1M C6M 120.0 . ?
C1M C2M C3M 120.0 . ?
C4M C3M C2M 120.0 . ?
C5M C4M C3M 120.0 . ?
C4M C5M C6M 120.0 . ?
C5M C6M C1M 120.0 . ?

loop_
_geom_bond_atom_site_label_1
_geom_bond_atom_site_label_2
_geom_bond_distance
_geom_bond_site_symmetry_2
_geom_bond_publ_flag
Ir1 O2A 1.994(5) . yes
Ir1 O1A 2.011(5) . yes
Ir1 C50A 2.101(8) . yes
Ir1 N1A 2.129(7) . yes
Ir1 P2A 2.400(2) . yes
Ir1 P1A 2.418(2) . yes
P1A C40A 1.826(8) . ?
P1A C38A 1.830(8) . ?
P1A C42A 1.842(8) . ?
P2A C48A 1.812(8) . ?
P2A C44A 1.822(9) . ?
P2A C46A 1.840(9) . ?
O1A C1A 1.355(9) . ?
O2A C17A 1.336(9) . ?
N1A C11A 1.339(10) . ?
N1A C7A 1.347(9) . ?
C1A C6A 1.388(11) . ?
C1A C2A 1.446(11) . ?
C2A C3A 1.386(11) . ?
C2A C18A 1.542(12) . ?
C3A C4A 1.392(11) . ?
C4A C5A 1.378(11) . ?
C4A C22A 1.546(11) . ?
C5A C6A 1.407(11) . ?
C6A C7A 1.459(11) . ?
C7A C8A 1.388(11) . ?
C8A C9A 1.373(11) . ?
C9A C10A 1.412(10) . ?
C9A C26A 1.532(11) . ?
C10A C11A 1.410(11) . ?
C11A C12A 1.486(10) . ?
C12A C13A 1.392(10) . ?
C12A C17A 1.422(11) . ?
C13A C14A 1.369(10) . ?
C14A C15A 1.386(11) . ?
C14A C30A 1.562(11) . ?
C15A C16A 1.377(11) . ?
C16A C17A 1.442(11) . ?
C16A C34A 1.548(11) . ?
C18A C20A 1.529(12) . ?
C18A C21A 1.535(11) . ?
C18A C19A 1.559(12) . ?
C22A C23A 1.464(11) . ?
C22A C24A 1.524(11) . ?
C22A C25A 1.546(10) . ?
C26A C27A 1.523(10) . ?
C26A C29A 1.532(11) . ?
C26A C28A 1.569(11) . ?
C30A C32A 1.501(11) . ?
C30A C31A 1.528(11) . ?
C30A C33A 1.529(11) . ?
C34A C35A 1.503(12) . ?
C34A C37A 1.542(12) . ?
C34A C36A 1.594(11) . ?
C38A C39A 1.525(10) . ?
C40A C41A 1.488(10) . ?
C42A C43A 1.531(10) . ?
C44A C45A 1.528(11) . ?
C46A C47A 1.503(11) . ?
C48A C49A 1.490(11) . ?
Ir2 O2B 1.993(5) . yes
Ir2 O1B 1.997(5) . yes
Ir2 N1B 2.118(7) . yes
Ir2 C50B 2.119(8) . yes
Ir2 P2B 2.403(2) . yes
Ir2 P1B 2.408(2) . yes
P1B C42B 1.799(8) . ?
P1B C38B 1.818(9) . ?
P1B C40B 1.838(8) . ?
P2B C46B 1.832(9) . ?
P2B C44B 1.835(9) . ?
P2B C48B 1.842(9) . ?
O1B C1B 1.342(9) . ?
O2B C17B 1.352(9) . ?
N1B C11B 1.366(10) . ?
N1B C7B 1.371(10) . ?
C1B C2B 1.418(11) . ?
C1B C6B 1.428(11) . ?
C2B C3B 1.388(11) . ?
C2B C18B 1.498(11) . ?
C3B C4B 1.395(11) . ?
C4B C5B 1.339(10) . ?
C4B C22B 1.529(12) . ?
C5B C6B 1.447(11) . ?
C6B C7B 1.483(11) . ?
C7B C8B 1.384(11) . ?
C8B C9B 1.397(10) . ?
C9B C10B 1.342(11) . ?
C9B C26B 1.521(11) . ?
C10B C11B 1.403(11) . ?
C11B C12B 1.467(11) . ?
C12B C17B 1.388(11) . ?
C12B C13B 1.422(10) . ?
C13B C14B 1.362(11) . ?
C14B C15B 1.384(11) . ?
C14B C30B 1.544(11) . ?
C15B C16B 1.398(10) . ?
C16B C17B 1.442(11) . ?
C16B C34B 1.563(11) . ?
C18B C19B 1.542(11) . ?
C18B C21B 1.544(11) . ?
C18B C20B 1.586(12) . ?
C22B C25B 1.541(12) . ?
C22B C24B 1.549(12) . ?
C22B C23B 1.577(12) . ?
C26B C27B 1.515(11) . ?
C26B C29B 1.543(11) . ?
C26B C28B 1.544(11) . ?
C30B C31B 1.522(11) . ?
C30B C33B 1.537(11) . ?
C30B C32B 1.540(11) . ?
C34B C35B 1.517(11) . ?
C34B C37B 1.525(11) . ?
C34B C36B 1.532(11) . ?
C38B C39B 1.559(11) . ?
C40B C41B 1.540(11) . ?
C42B C43B 1.529(11) . ?
C44B C45B 1.489(11) . ?
C46B C47B 1.550(11) . ?
C48B C49B 1.534(11) . ?
Ir3 O2C 1.967(6) . yes
Ir3 O1C 1.987(6) . yes
Ir3 N1C 2.131(6) . yes
Ir3 C50C 2.153(8) . yes
Ir3 P2C 2.390(2) . yes
Ir3 P1C 2.410(3) . yes
P1C C38C 1.838(8) . ?
P1C C40C 1.841(9) . ?
P1C C42C 1.843(9) . ?
P2C C46C 1.823(8) . ?
P2C C48C 1.842(9) . ?
P2C C44C 1.852(9) . ?
O1C C1C 1.330(10) . ?
O2C C17C 1.349(10) . ?
N1C C11C 1.350(10) . ?
N1C C7C 1.370(10) . ?
C1C C2C 1.422(12) . ?
C1C C6C 1.449(12) . ?
C2C C3C 1.378(13) . ?
C2C C18C 1.535(13) . ?
C3C C4C 1.423(13) . ?
C4C C5C 1.402(13) . ?
C4C C22C 1.576(15) . ?
C5C C6C 1.359(12) . ?
C6C C7C 1.471(11) . ?
C7C C8C 1.374(11) . ?
C8C C9C 1.355(12) . ?
C9C C10C 1.380(12) . ?
C9C C26C 1.522(13) . ?
C10C C11C 1.402(11) . ?
C11C C12C 1.458(11) . ?
C12C C13C 1.409(11) . ?
C12C C17C 1.428(11) . ?
C13C C14C 1.346(11) . ?
C14C C15C 1.402(12) . ?
C14C C30C 1.537(12) . ?
C15C C16C 1.401(12) . ?
C16C C17C 1.455(12) . ?
C16C C34C 1.544(11) . ?
C18C C21C 1.541(13) . ?
C18C C20C 1.543(12) . ?
C18C C19C 1.568(13) . ?
C22C C23C 1.439(13) . ?
C22C C24C 1.510(13) . ?
C22C C25C 1.556(11) . ?
C26C C29C 1.492(13) . ?
C26C C28C 1.540(14) . ?
C26C C27C 1.588(13) . ?
C30C C33C 1.481(12) . ?
C30C C32C 1.540(12) . ?
C30C C31C 1.551(12) . ?
C34C C35C 1.494(12) . ?
C34C C37C 1.536(11) . ?
C34C C36C 1.551(12) . ?
C38C C39C 1.549(11) . ?
C40C C41C 1.513(12) . ?
C42C C43C 1.528(13) . ?
C44C C45C 1.502(12) . ?
C46C C47C 1.579(11) . ?
C48C C49C 1.551(12) . ?
Ir4 O1D 1.982(6) . yes
Ir4 O2D 1.989(6) . yes
Ir4 C50D 2.081(8) . yes
Ir4 N1D 2.122(7) . yes
Ir4 P2D 2.388(3) . yes
Ir4 P1D 2.414(3) . yes
P1D C38D 1.812(9) . ?
P1D C40D 1.812(9) . ?
P1D C42D 1.847(10) . ?
P2D C46D 1.798(8) . ?
P2D C48D 1.829(10) . ?
P2D C44D 1.847(10) . ?
O1D C1D 1.358(10) . ?
O2D C17D 1.335(10) . ?
N1D C11D 1.348(10) . ?
N1D C7D 1.370(10) . ?
C1D C6D 1.378(12) . ?
C1D C2D 1.438(12) . ?
C2D C3D 1.358(12) . ?
C2D C18D 1.551(13) . ?
C3D C4D 1.385(12) . ?
C4D C5D 1.385(11) . ?
C4D C22D 1.527(13) . ?
C5D C6D 1.430(11) . ?
C6D C7D 1.505(11) . ?
C7D C8D 1.394(11) . ?
C8D C9D 1.381(11) . ?
C9D C10D 1.380(11) . ?
C9D C26D 1.515(12) . ?
C10D C11D 1.414(11) . ?
C11D C12D 1.457(11) . ?
C12D C13D 1.422(11) . ?
C12D C17D 1.434(11) . ?
C13D C14D 1.380(11) . ?
C14D C15D 1.362(11) . ?
C14D C30D 1.559(12) . ?
C15D C16D 1.385(11) . ?
C16D C17D 1.391(11) . ?
C16D C34D 1.587(12) . ?
C18D C20D 1.515(12) . ?
C18D C21D 1.525(12) . ?
C18D C19D 1.542(13) . ?
C22D C23D 1.477(13) . ?
C22D C25D 1.505(14) . ?
C22D C24D 1.505(12) . ?
C26D C29D 1.500(12) . ?
C26D C27D 1.515(14) . ?
C26D C28D 1.578(13) . ?
C30D C31D 1.466(13) . ?
C30D C32D 1.472(13) . ?
C30D C33D 1.506(13) . ?
C34D C36D 1.510(13) . ?
C34D C37D 1.531(12) . ?
C34D C35D 1.558(14) . ?
C38D C39D 1.511(13) . ?
C40D C41D 1.518(13) . ?
C42D C43D 1.531(12) . ?
C44D C45D 1.469(13) . ?
C46D C47D 1.509(11) . ?
C48D C49D 1.540(13) . ?
C1E C2E 1.373(13) . ?
C1E C3E 1.377(13) 2_765 ?
C2E C3E 1.358(13) . ?
C3E C1E 1.377(13) 2_765 ?
C1F C2F 1.341(13) . ?
C1F C3F 1.370(13) 2_665 ?
C2F C3F 1.363(13) . ?
C3F C1F 1.370(13) 2_665 ?
C1G C2G 1.3900 . ?
C1G C6G 1.3900 . ?
C2G C3G 1.3900 . ?
C3G C4G 1.3900 . ?
C4G C5G 1.3900 . ?
C5G C6G 1.3900 . ?
C1H C2H 1.3900 . ?
C1H C6H 1.3900 . ?
C2H C3H 1.3900 . ?
C3H C4H 1.3900 . ?
C4H C5H 1.3900 . ?
C5H C6H 1.3900 . ?
C1I C2I 1.3900 . ?
C1I C6I 1.3900 . ?
C2I C3I 1.3900 . ?
C3I C4I 1.3900 . ?
C4I C5I 1.3900 . ?
C5I C6I 1.3900 . ?
P1 F1A 1.445(15) . ?
P1 F5A 1.474(19) . ?
P1 F2A 1.565(18) . ?
P1 F6A 1.58(2) . ?
P1 F4A 1.604(17) . ?
P1 F3A 1.705(17) . ?
C1J C2J 1.3900 . ?
C1J C6J 1.3900 . ?
C2J C3J 1.3900 . ?
C3J C4J 1.3900 . ?
C4J C5J 1.3900 . ?
C5J C6J 1.3900 . ?
P2 F1B 1.575(6) . ?
P2 F3B 1.577(6) . ?
P2 F6B 1.600(6) . ?
P2 F4B 1.610(6) . ?
P2 F5B 1.611(6) . ?
P2 F2B 1.625(6) . ?
P3 F5C 1.576(6) . ?
P3 F3C 1.578(6) . ?
P3 F6C 1.588(5) . ?
P3 F4C 1.590(6) . ?
P3 F1C 1.605(6) . ?
P3 F2C 1.613(6) . ?
P4 F5D 1.551(11) . ?
P4 F4D 1.575(10) . ?
P4 F6D 1.597(11) . ?
P4 F1D 1.624(9) . ?
P4 F2D 1.633(10) . ?
P4 F3D 1.645(11) . ?
C1K C2K 1.3900 . ?
C1K C6K 1.3900 . ?
C2K C3K 1.3900 . ?
C3K C4K 1.3900 . ?
C4K C5K 1.3900 . ?
C5K C6K 1.3900 . ?
P5 F4E 1.560(13) . ?
P5 F1E 1.574(12) . ?
P5 F5E 1.604(13) . ?
P5 F6E 1.613(14) . ?
P5 F3E 1.616(15) . ?
P5 F2E 1.652(14) . ?
C1L C2L 1.3900 . ?
C1L C6L 1.3900 . ?
C2L C3L 1.3900 . ?
C3L C4L 1.3900 . ?
C4L C5L 1.3900 . ?
C5L C6L 1.3900 . ?
P6 F2F 1.468(18) . ?
P6 F5F 1.52(2) . ?
P6 F4F 1.52(2) . ?
P6 F6F 1.58(3) . ?
P6 F3F 1.593(18) . ?
P6 F1F 1.627(18) . ?
C1M C2M 1.3900 . ?
C1M C6M 1.3900 . ?
C2M C3M 1.3900 . ?
C3M C4M 1.3900 . ?
C4M C5M 1.3900 . ?
C5M C6M 1.3900 . ?
